data_4133573
loop_
_publ_author_name
'Sun, Rui'
'Qin, Yangzhong'
'Ruccolo, Serge'
'Schnedermann, Christoph'
'Costentin, Cyrille'
'Daniel G Nocera, ?'

_publ_section_title
;
 Elucidation of a Redox-Mediated Reaction Cycle for Nickel-Catalyzed Cross
 Coupling.
;
_journal_issue 1
_journal_name_full 'Journal of the American Chemical Society'
_journal_page_first 89
_journal_page_last 93
_journal_paper_doi 10.1021/jacs.8b11262
_journal_volume 141
_journal_year 2019
_chemical_formula_moiety '2(C50 H74 Cl2 N6 Ni2), 2(Cl), 7(C2 H3 N)'
_chemical_formula_sum 'C114 H169 Cl6 N19 Ni4'
_chemical_formula_weight 2253.21
_space_group_crystal_system orthorhombic
_space_group_IT_number 29
_space_group_name_Hall 'P 2c -2ac'
_space_group_name_H-M_alt 'P c a 21'
_atom_sites_solution_hydrogens geom
_audit_creation_date 2018-08-18
_audit_creation_method
;
Olex2 1.2
(compiled 2018.05.29 svn.r3508 for OlexSys, GUI svn.r5506)
;
_cell_angle_alpha 90
_cell_angle_beta 90
_cell_angle_gamma 90
_cell_formula_units_Z 4
_cell_length_a 28.293(3)
_cell_length_b 12.7260(16)
_cell_length_c 33.847(4)
_cell_measurement_reflns_used 3922
_cell_measurement_temperature 100(2)
_cell_measurement_theta_max 25.02
_cell_measurement_theta_min 2.31
_cell_volume 12187(2)
_computing_cell_refinement 'SAINT V8.35A (?, 2016)'
_computing_data_collection 'APEX3 v2016 1.0 (Bruker-AXS,2016)'
_computing_data_reduction 'SAINT V8.35A (Bruker-AXS, 2016)'
_computing_molecular_graphics 'Olex2 (Dolomanov et al., 2009)'
_computing_publication_material 'Olex2 (Dolomanov et al., 2009)'
_computing_structure_refinement 'ShelXL (Sheldrick, 2015)'
_computing_structure_solution 'SHELXT 2014/5 (Sheldrick, 2014)'
_diffrn_ambient_temperature 100.01
_diffrn_measured_fraction_theta_full 0.999
_diffrn_measured_fraction_theta_max 0.999
_diffrn_measurement_device_type 'Bruker APEX-II CCD'
_diffrn_measurement_method 'omega and phi scans'
_diffrn_radiation_type MoK\a
_diffrn_radiation_wavelength 0.71073
_diffrn_reflns_av_R_equivalents 0.0702
_diffrn_reflns_av_unetI/netI 0.0598
_diffrn_reflns_Laue_measured_fraction_full 0.999
_diffrn_reflns_Laue_measured_fraction_max 0.999
_diffrn_reflns_limit_h_max 33
_diffrn_reflns_limit_h_min -33
_diffrn_reflns_limit_k_max 15
_diffrn_reflns_limit_k_min -15
_diffrn_reflns_limit_l_max 39
_diffrn_reflns_limit_l_min -40
_diffrn_reflns_number 95575
_diffrn_reflns_point_group_measured_fraction_full 0.999
_diffrn_reflns_point_group_measured_fraction_max 0.999
_diffrn_reflns_theta_full 25.052
_diffrn_reflns_theta_max 25.052
_diffrn_reflns_theta_min 1.439
_diffrn_source 'fine-focus sealed tube'
_diffrn_standards_number 0
_exptl_absorpt_coefficient_mu 0.792
_exptl_absorpt_correction_T_max 0.7452
_exptl_absorpt_correction_T_min 0.6708
_exptl_absorpt_correction_type multi-scan
_exptl_absorpt_process_details SADABS
_exptl_crystal_colour black
_exptl_crystal_density_diffrn 1.228
_exptl_crystal_density_method 'not measured'
_exptl_crystal_description plate
_exptl_crystal_F_000 4800
_exptl_crystal_size_max 0.5
_exptl_crystal_size_mid 0.182
_exptl_crystal_size_min 0.14
_refine_diff_density_max 0.519
_refine_diff_density_min -0.531
_refine_diff_density_rms 0.072
_refine_ls_abs_structure_details
;
 Refined as an inversion twin.
;
_refine_ls_abs_structure_Flack 0.60(2)
_refine_ls_extinction_method none
_refine_ls_goodness_of_fit_ref 1.095
_refine_ls_hydrogen_treatment constr
_refine_ls_matrix_type full
_refine_ls_number_parameters 1743
_refine_ls_number_reflns 21501
_refine_ls_number_restraints 1851
_refine_ls_restrained_S_all 1.067
_refine_ls_R_factor_all 0.0832
_refine_ls_R_factor_gt 0.0600
_refine_ls_shift/su_max 0.000
_refine_ls_shift/su_mean 0.000
_refine_ls_structure_factor_coef Fsqd
_refine_ls_weighting_details 'w=1/[\s^2^(Fo^2^)+(0.0488P)^2^+23.9874P] where P=(Fo^2^+2Fc^2^)/3'
_refine_ls_weighting_scheme calc
_refine_ls_wR_factor_gt 0.1334
_refine_ls_wR_factor_ref 0.1421
_reflns_Friedel_coverage 0.963
_reflns_Friedel_fraction_full 0.999
_reflns_Friedel_fraction_max 0.999
_reflns_number_gt 16797
_reflns_number_total 21501
_reflns_threshold_expression 'I > 2\s(I)'
_cod_data_source_file ja8b11262_si_002.cif
_cod_data_source_block Complex1_corrected
_cod_database_code 4133573
_shelx_shelxl_version_number 2017/1
_shelx_space_group_comment
;
The symmetry employed for this shelxl refinement is uniquely defined
by the following loop, which should always be used as a source of
symmetry information in preference to the above space-group names.
They are only intended as comments.
;
_shelx_estimated_absorpt_t_max 0.897
_shelx_estimated_absorpt_t_min 0.693
_olex2_refinement_description
;
1. Twinned data refinement
 Scales: 0.40(2)
 0.60(2)
2. Fixed Uiso
 At 1.2 times of:
  All C(H) groups, All C(H,H) groups
 At 1.5 times of:
  All C(H,H,H) groups, All C(H,H,H,H,H,H) groups
3. Restrained distances
 C1YB-C2YB \\sim C1YA-C2YA
 with sigma of 0.02
 N18B-C2YB \\sim N18A-C2YA
 with sigma of 0.02
 C81A-C79A \\sim C81B-C79B \\sim C82A-C79A \\sim C82B-C79B \\sim C80A-C79A
\\sim C80B-C79B
 with sigma of 0.02
 C33-C34A \\sim C33-C34B \\sim C33-C35A \\sim C33-C35B \\sim C33-C36A \\sim
C33-C36B
 with sigma of 0.02
 C5XB-C6XB \\sim C5XA-C6XA
 with sigma of 0.02
 N15A-C6XA \\sim N15B-C6XB
 with sigma of 0.02
 C83-C85A \\sim C83-C85B \\sim C83-C84B \\sim C83-C84A \\sim C83-C86B \\sim
C83-C86A
 with sigma of 0.02
 C15B-C8 \\sim C15A-C8
 with sigma of 0.02
4. Rigid bond restraints
 N18A, C1YA, C2YA, N18B, C1YB, C2YB
 with sigma for 1-2 distances of 0.01 and sigma for 1-3 distances of 0.01
5. Uiso/Uaniso restraints and constraints
N18A \\sim C1YA \\sim C2YA \\sim N18B \\sim C1YB \\sim C2YB: within 2A with
sigma of 0.02 and sigma for terminal atoms of 0.04
C79A \\sim C79B \\sim C80A \\sim C80B \\sim C81A \\sim C81B \\sim C82A \\sim
C82B: within 2A with sigma of 0.02 and sigma for terminal atoms of 0.04
N13 \\sim C1X \\sim C2X \\sim N14 \\sim C3X \\sim C4X \\sim N16 \\sim C7X \\sim
C8X \\sim N17 \\sim C9X \\sim C10X \\sim N18A \\sim C1YA \\sim C2YA \\sim N19
\\sim C3Y \\sim C4Y: within 2A with sigma of 0.04 and sigma for terminal atoms
of 0.08
C44A \\sim C44B \\sim C45A \\sim C45B \\sim C46A \\sim C46B \\sim C47A \\sim
C47B \\sim C48A \\sim C48B \\sim C49A \\sim C49B \\sim C50: within 2A with
sigma of 0.04 and sigma for terminal atoms of 0.08
C33 \\sim C34A \\sim C34B \\sim C35A \\sim C35B \\sim C36A \\sim C36B: within
2A with sigma of 0.01 and sigma for terminal atoms of 0.02
N15A \\sim C5XA \\sim C6XA \\sim N15B \\sim C5XB \\sim C6XB: within 2A with
sigma of 0.02 and sigma for terminal atoms of 0.04
C11A \\sim C11B \\sim C12A \\sim C12B \\sim C13 \\sim C14A \\sim C14B: within
2A with sigma of 0.02 and sigma for terminal atoms of 0.04
C83 \\sim C84A \\sim C84B \\sim C85A \\sim C85B \\sim C86A \\sim C86B: within
2A with sigma of 0.01 and sigma for terminal atoms of 0.02
C0AA \\sim C15A \\sim C15B \\sim C16 \\sim C17A \\sim C17B \\sim C18B: within
2A with sigma of 0.02 and sigma for terminal atoms of 0.04
C61A \\sim C61B \\sim C62A \\sim C62B \\sim C63A \\sim C63B \\sim C64A \\sim
C64B: within 2A with sigma of 0.02 and sigma for terminal atoms of 0.04
N11 \\sim C87A \\sim C87B \\sim C88A \\sim C88B \\sim C89A \\sim C89B \\sim
C90A \\sim C90B \\sim C91A \\sim C91B \\sim C92A \\sim C92B \\sim C93A \\sim
C93B: within 2A with sigma of 0.02 and sigma for terminal atoms of 0.04
6. Rigid body (RIGU) restrains
 N6, C44A, C44B, C45A, C45B, C46A, C46B, C47A, C47B, C48A, C48B, C49A, C49B, C50
 with sigma for 1-2 distances of 0.004 and sigma for 1-3 distances of 0.004
 C79A, C79B, C80A, C80B, C81A, C81B, C82A, C82B
 with sigma for 1-2 distances of 0.004 and sigma for 1-3 distances of 0.004
 C29, C30, C31, C32
 with sigma for 1-2 distances of 0.004 and sigma for 1-3 distances of 0.004
 C33, C34A, C34B, C35A, C35B, C36A, C36B
 with sigma for 1-2 distances of 0.004 and sigma for 1-3 distances of 0.004
 N15A, C5XA, C6XA, N15B, C5XB, C6XB
 with sigma for 1-2 distances of 0.004 and sigma for 1-3 distances of 0.004
 C11A, C11B, C12A, C12B, C13, C14A, C14B
 with sigma for 1-2 distances of 0.004 and sigma for 1-3 distances of 0.004
 C83, C84A, C84B, C85A, C85B, C86A, C86B
 with sigma for 1-2 distances of 0.004 and sigma for 1-3 distances of 0.004
 C0AA, C15A, C15B, C16, C17A, C17B, C18B
 with sigma for 1-2 distances of 0.004 and sigma for 1-3 distances of 0.004
 C61A, C61B, C62A, C62B, C63A, C63B, C64A, C64B
 with sigma for 1-2 distances of 0.004 and sigma for 1-3 distances of 0.004
 N5, C37A, C37B, C38A, C38B, C39A, C39B, C40A, C40B, C41A, C41B, C42A, C42B, C43
 with sigma for 1-2 distances of 0.004 and sigma for 1-3 distances of 0.004
 N11, C87A, C87B, C88A, C88B, C89A, C89B, C90A, C90B, C91A, C91B, C92A, C92B,
 C93A, C93B
 with sigma for 1-2 distances of 0.004 and sigma for 1-3 distances of 0.004
7. Same fragment restrains
{N5, C37A, C38A, C39A, C40A, C41A, C42A, C43} sigma for 1-2: 0.02, 1-3: 0.04
as
{N5, C37B, C38B, C39B, C40B, C41B, C42B, C43}
{N6, C44A, C45A, C46A, C47A, C48A, C49A, C50} sigma for 1-2: 0.02, 1-3: 0.04
as
{N6, C44B, C45B, C46B, C47B, C48B, C49B, C50}
{C11A, C12A, C13, C14A} sigma for 1-2: 0.02, 1-3: 0.04
as
{C11B, C12B, C13, C14B}
{C15A, C17A, C0AA} sigma for 1-2: 0.02, 1-3: 0.04
as
{C15B, C17B, C18B}
{N11, C87A, C88A, C89A, C90A, C91A, C92A, C93A} sigma for 1-2: 0.02, 1-3: 0.04
as
{N11, C87B, C88B, C89B, C90B, C91B, C92B, C93B}
{C61A, C62A, C63A, C64A} sigma for 1-2: 0.02, 1-3: 0.04
as
{C61B, C62B, C63B, C64B}
8. Others
 Sof(C37B)=Sof(H37A)=Sof(H37B)=Sof(C38B)=Sof(H38A)=Sof(H38B)=Sof(C39B)=
 Sof(H39A)=Sof(H39B)=Sof(C40B)=Sof(H40A)=Sof(H40B)=Sof(C41B)=Sof(H41A)=
 Sof(H41B)=Sof(C42B)=Sof(H42A)=Sof(H42B)=Sof(H43A)=1-FVAR(1)
 Sof(H43)=Sof(C37A)=Sof(H37C)=Sof(H37D)=Sof(C38A)=Sof(H38C)=Sof(H38D)=
 Sof(C39A)=Sof(H39C)=Sof(H39D)=Sof(C40A)=Sof(H40C)=Sof(H40D)=Sof(C41A)=
 Sof(H41C)=Sof(H41D)=Sof(C42A)=Sof(H42C)=Sof(H42D)=FVAR(1)
 Sof(C44B)=Sof(H44A)=Sof(H44B)=Sof(C45B)=Sof(H45A)=Sof(H45B)=Sof(C46B)=
 Sof(H46A)=Sof(H46B)=Sof(C47B)=Sof(H47A)=Sof(H47B)=Sof(C48B)=Sof(H48A)=
 Sof(H48B)=Sof(C49B)=Sof(H49A)=Sof(H49B)=Sof(H50A)=1-FVAR(2)
 Sof(H50)=Sof(C44A)=Sof(H44C)=Sof(H44D)=Sof(C45A)=Sof(H45C)=Sof(H45D)=
 Sof(C46A)=Sof(H46C)=Sof(H46D)=Sof(C47A)=Sof(H47C)=Sof(H47D)=Sof(C48A)=
 Sof(H48C)=Sof(H48D)=Sof(C49A)=Sof(H49C)=Sof(H49D)=FVAR(2)
 Sof(C87B)=Sof(H87A)=Sof(H87B)=Sof(C88B)=Sof(H88A)=Sof(H88B)=Sof(C89B)=
 Sof(H89A)=Sof(H89B)=Sof(C90B)=Sof(H90A)=Sof(H90B)=Sof(C91B)=Sof(H91A)=
 Sof(H91B)=Sof(C92B)=Sof(H92A)=Sof(H92B)=Sof(C93B)=Sof(H93B)=1-FVAR(3)
 Sof(C87A)=Sof(H87C)=Sof(H87D)=Sof(C88A)=Sof(H88C)=Sof(H88D)=Sof(C89A)=
 Sof(H89C)=Sof(H89D)=Sof(C90A)=Sof(H90C)=Sof(H90D)=Sof(C91A)=Sof(H91C)=
 Sof(H91D)=Sof(C92A)=Sof(H92C)=Sof(H92D)=Sof(C93A)=Sof(H93A)=FVAR(3)
 Sof(C79B)=Sof(C80B)=Sof(H80D)=Sof(H80E)=Sof(H80F)=Sof(C81B)=Sof(H81D)=
 Sof(H81E)=Sof(H81F)=Sof(C82B)=Sof(H82D)=Sof(H82E)=Sof(H82F)=1-FVAR(4)
 Sof(C79A)=Sof(C80A)=Sof(H80A)=Sof(H80B)=Sof(H80C)=Sof(C81A)=Sof(H81A)=
 Sof(H81B)=Sof(H81C)=Sof(C82A)=Sof(H82A)=Sof(H82B)=Sof(H82C)=FVAR(4)
 Sof(N18B)=Sof(C1YB)=Sof(H1YD)=Sof(H1YE)=Sof(H1YF)=Sof(C2YB)=1-FVAR(5)
 Sof(N18A)=Sof(C1YA)=Sof(H1YA)=Sof(H1YB)=Sof(H1YC)=Sof(C2YA)=FVAR(5)
 Sof(C15B)=Sof(C17B)=Sof(H17A)=Sof(H17B)=Sof(H17C)=Sof(C18B)=Sof(H18A)=
 Sof(H18B)=Sof(H18C)=Sof(H16D)=Sof(H16E)=Sof(H16F)=1-FVAR(6)
 Sof(C0AA)=Sof(H0AA)=Sof(H0AB)=Sof(H0AC)=Sof(C15A)=Sof(H16A)=Sof(H16B)=
 Sof(H16C)=Sof(C17A)=Sof(H17D)=Sof(H17E)=Sof(H17F)=FVAR(6)
 Sof(C11B)=Sof(C12B)=Sof(H12A)=Sof(H12B)=Sof(H12C)=Sof(H13D)=Sof(H13E)=
 Sof(H13F)=Sof(C14B)=Sof(H14A)=Sof(H14B)=Sof(H14C)=1-FVAR(7)
 Sof(C11A)=Sof(H13A)=Sof(H13B)=Sof(H13C)=Sof(C12A)=Sof(H12D)=Sof(H12E)=
 Sof(H12F)=Sof(C14A)=Sof(H14D)=Sof(H14E)=Sof(H14F)=FVAR(7)
 Sof(N15B)=Sof(C5XB)=Sof(H5XD)=Sof(H5XE)=Sof(H5XF)=Sof(C6XB)=1-FVAR(8)
 Sof(N15A)=Sof(C5XA)=Sof(H5XA)=Sof(H5XB)=Sof(H5XC)=Sof(C6XA)=FVAR(8)
 Sof(C34B)=Sof(H34D)=Sof(H34E)=Sof(H34F)=Sof(C35B)=Sof(H35D)=Sof(H35E)=
 Sof(H35F)=Sof(C36B)=Sof(H36D)=Sof(H36E)=Sof(H36F)=1-FVAR(9)
 Sof(C34A)=Sof(H34A)=Sof(H34B)=Sof(H34C)=Sof(C35A)=Sof(H35A)=Sof(H35B)=
 Sof(H35C)=Sof(C36A)=Sof(H36A)=Sof(H36B)=Sof(H36C)=FVAR(9)
 Sof(C84B)=Sof(H84D)=Sof(H84E)=Sof(H84F)=Sof(C85B)=Sof(H85D)=Sof(H85E)=
 Sof(H85F)=Sof(C86B)=Sof(H86D)=Sof(H86E)=Sof(H86F)=1-FVAR(10)
 Sof(C84A)=Sof(H84A)=Sof(H84B)=Sof(H84C)=Sof(C85A)=Sof(H85A)=Sof(H85B)=
 Sof(H85C)=Sof(C86A)=Sof(H86A)=Sof(H86B)=Sof(H86C)=FVAR(10)
 Sof(C61B)=Sof(C62B)=Sof(H62A)=Sof(H62B)=Sof(H62C)=Sof(C63B)=Sof(H63A)=
 Sof(H63B)=Sof(H63C)=Sof(C64B)=Sof(H64A)=Sof(H64B)=Sof(H64C)=1-FVAR(11)
 Sof(C61A)=Sof(C62A)=Sof(H62D)=Sof(H62E)=Sof(H62F)=Sof(C63A)=Sof(H63D)=
 Sof(H63E)=Sof(H63F)=Sof(C64A)=Sof(H64D)=Sof(H64E)=Sof(H64F)=FVAR(11)
9.a Ternary CH refined with riding coordinates:
 C43(H43), C43(H43A), C50(H50), C50(H50A), C93B(H93B), C93A(H93A), C100(H100)
9.b Secondary CH2 refined with riding coordinates:
 C37B(H37A,H37B), C38B(H38A,H38B), C39B(H39A,H39B), C40B(H40A,H40B), C41B(H41A,
 H41B), C42B(H42A,H42B), C44B(H44A,H44B), C45B(H45A,H45B), C46B(H46A,H46B),
 C47B(H47A,H47B), C48B(H48A,H48B), C49B(H49A,H49B), C37A(H37C,H37D), C38A(H38C,
 H38D), C39A(H39C,H39D), C40A(H40C,H40D), C41A(H41C,H41D), C42A(H42C,H42D),
 C44A(H44C,H44D), C45A(H45C,H45D), C46A(H46C,H46D), C47A(H47C,H47D), C48A(H48C,
 H48D), C49A(H49C,H49D), C87B(H87A,H87B), C88B(H88A,H88B), C89B(H89A,H89B),
 C90B(H90A,H90B), C91B(H91A,H91B), C92B(H92A,H92B), C87A(H87C,H87D), C88A(H88C,
 H88D), C89A(H89C,H89D), C90A(H90C,H90D), C91A(H91C,H91D), C92A(H92C,H92D),
 C94(H94A,H94B), C95(H95A,H95B), C96(H96A,H96B), C97(H97A,H97B), C98(H98A,H98B),
  C99(H99A,H99B)
9.c Me refined with riding coordinates:
 C0AA(H0AA,H0AB,H0AC), C17B(H17A,H17B,H17C), C18B(H18A,H18B,H18C), C16(H16A,
 H16B,H16C), C16(H16D,H16E,H16F), C17A(H17D,H17E,H17F), C62B(H62A,H62B,H62C),
 C63B(H63A,H63B,H63C), C64B(H64A,H64B,H64C), C62A(H62D,H62E,H62F), C63A(H63D,
 H63E,H63F), C64A(H64D,H64E,H64F)
9.d Aromatic/amide H refined with riding coordinates:
 C1(H1), C2(H2), C4(H4), C7(H7), C9(H9), C10(H10), C19(H19), C20(H20),
 C22(H22), C25(H25), C27(H27), C28(H28), C51(H51), C52(H52), C54(H54), C57(H57),
  C59(H59), C60(H60), C69(H69), C70(H70), C72(H72), C75(H75), C77(H77), C78(H78)
9.e Idealised Me refined as rotating group:
 C12B(H12A,H12B,H12C), C13(H13A,H13B,H13C), C13(H13D,H13E,H13F), C14B(H14A,
 H14B,H14C), C12A(H12D,H12E,H12F), C14A(H14D,H14E,H14F), C30(H30A,H30B,H30C),
 C31(H31A,H31B,H31C), C32(H32A,H32B,H32C), C34A(H34A,H34B,H34C), C34B(H34D,H34E,
 H34F), C35A(H35A,H35B,H35C), C35B(H35D,H35E,H35F), C36A(H36A,H36B,H36C),
 C36B(H36D,H36E,H36F), C66(H66A,H66B,H66C), C67(H67A,H67B,H67C), C68(H68A,H68B,
 H68C), C80A(H80A,H80B,H80C), C80B(H80D,H80E,H80F), C81A(H81A,H81B,H81C),
 C81B(H81D,H81E,H81F), C82A(H82A,H82B,H82C), C82B(H82D,H82E,H82F), C84A(H84A,
 H84B,H84C), C84B(H84D,H84E,H84F), C85A(H85A,H85B,H85C), C85B(H85D,H85E,H85F),
 C86A(H86A,H86B,H86C), C86B(H86D,H86E,H86F), C1X(H1XA,H1XB,H1XC), C3X(H3XA,H3XB,
 H3XC), C5XA(H5XA,H5XB,H5XC), C5XB(H5XD,H5XE,H5XF), C7X(H7XA,H7XB,H7XC),
 C9X(H9XA,H9XB,H9XC), C1YA(H1YA,H1YB,H1YC), C1YB(H1YD,H1YE,H1YF), C3Y(H3YA,H3YB,
 H3YC)
;
_olex2_submission_special_instructions 'No special instructions were received'

loop_
_space_group_symop_operation_xyz
'x, y, z'
'-x, -y, z+1/2'
'x+1/2, -y, z'
'-x+1/2, y, z+1/2'

loop_
_atom_site_label
_atom_site_type_symbol
_atom_site_fract_x
_atom_site_fract_y
_atom_site_fract_z
_atom_site_U_iso_or_equiv
_atom_site_adp_type
_atom_site_occupancy
_atom_site_site_symmetry_order
_atom_site_calc_flag
_atom_site_refinement_flags_posn
_atom_site_refinement_flags_adp
_atom_site_refinement_flags_occupancy
_atom_site_disorder_assembly
_atom_site_disorder_group
Ni1 Ni 0.40661(4) 0.62954(8) 0.53818(3) 0.0328(3) Uani 1 1 d . . . . .
Ni2 Ni 0.32300(4) 0.67672(8) 0.53507(3) 0.0307(3) Uani 1 1 d . . . . .
Cl1 Cl 0.34674(9) 0.50210(18) 0.55476(7) 0.0397(5) Uani 1 1 d . . . . .
Cl2 Cl 0.36613(8) 0.63789(18) 0.47580(6) 0.0343(5) Uani 1 1 d . . . . .
N1 N 0.4264(3) 0.6576(5) 0.5944(2) 0.0323(18) Uani 1 1 d . . . . .
N2 N 0.4431(3) 0.7651(5) 0.5310(2) 0.0333(17) Uani 1 1 d . . . . .
N3 N 0.3112(3) 0.7254(6) 0.5912(2) 0.0328(18) Uani 1 1 d . . . . .
N4 N 0.3283(2) 0.8353(5) 0.52767(19) 0.0258(16) Uani 1 1 d . . . . .
N5 N 0.2537(3) 0.6456(6) 0.5138(2) 0.0414(19) Uani 1 1 d D U . . .
C37B C 0.2550(10) 0.603(3) 0.4739(8) 0.057(10) Uani 0.289(11) 1 d D U P A 2
H37A H 0.274041 0.538191 0.473694 0.068 Uiso 0.289(11) 1 calc R . P A 2
H37B H 0.270464 0.654824 0.456181 0.068 Uiso 0.289(11) 1 calc R . P A 2
C38B C 0.2244(9) 0.7489(18) 0.5155(9) 0.041(7) Uani 0.289(11) 1 d D U P A 2
H38A H 0.240998 0.804024 0.500202 0.049 Uiso 0.289(11) 1 calc R . P A 2
H38B H 0.222307 0.772851 0.543251 0.049 Uiso 0.289(11) 1 calc R . P A 2
C39B C 0.2277(9) 0.575(2) 0.5422(8) 0.043(7) Uani 0.289(11) 1 d D U P A 2
H39A H 0.227865 0.605992 0.568978 0.051 Uiso 0.289(11) 1 calc R . P A 2
H39B H 0.243666 0.505462 0.543583 0.051 Uiso 0.289(11) 1 calc R . P A 2
C40B C 0.2047(9) 0.579(4) 0.4583(9) 0.074(12) Uani 0.289(11) 1 d D U P A 2
H40A H 0.199391 0.617562 0.433235 0.088 Uiso 0.289(11) 1 calc R . P A 2
H40B H 0.201831 0.503048 0.452839 0.088 Uiso 0.289(11) 1 calc R . P A 2
C41B C 0.1734(11) 0.735(2) 0.4986(12) 0.065(10) Uani 0.289(11) 1 d D U P A 2
H41A H 0.169031 0.779265 0.474780 0.078 Uiso 0.289(11) 1 calc R . P A 2
H41B H 0.149570 0.755785 0.518575 0.078 Uiso 0.289(11) 1 calc R . P A 2
C42B C 0.1760(9) 0.560(2) 0.5277(8) 0.042(7) Uani 0.289(11) 1 d D U P A 2
H42A H 0.168676 0.484463 0.525968 0.050 Uiso 0.289(11) 1 calc R . P A 2
H42B H 0.154166 0.592300 0.547132 0.050 Uiso 0.289(11) 1 calc R . P A 2
C43 C 0.1685(4) 0.6109(9) 0.4877(3) 0.057(3) Uani 1 1 d D U . . .
H43 H 0.135670 0.596879 0.477961 0.068 Uiso 0.711(11) 1 calc R . P A 1
H43A H 0.136003 0.595242 0.477543 0.068 Uiso 0.289(11) 1 calc R . P A 2
N6 N 0.4638(3) 0.5235(6) 0.5231(2) 0.0364(17) Uani 1 1 d D U . . .
C44B C 0.4397(10) 0.4302(18) 0.5032(11) 0.054(7) Uani 0.355(14) 1 d D U P B 2
H44A H 0.425497 0.452228 0.477829 0.065 Uiso 0.355(14) 1 calc R . P B 2
H44B H 0.414244 0.402427 0.520409 0.065 Uiso 0.355(14) 1 calc R . P B 2
C45B C 0.4875(11) 0.483(3) 0.5571(7) 0.053(8) Uani 0.355(14) 1 d D U P B 2
H45A H 0.465941 0.435870 0.571856 0.063 Uiso 0.355(14) 1 calc R . P B 2
H45B H 0.496404 0.541770 0.574820 0.063 Uiso 0.355(14) 1 calc R . P B 2
C46B C 0.4936(13) 0.568(2) 0.4913(10) 0.061(8) Uani 0.355(14) 1 d D U P B 2
H46A H 0.511839 0.627705 0.501917 0.074 Uiso 0.355(14) 1 calc R . P B 2
H46B H 0.472997 0.594283 0.469918 0.074 Uiso 0.355(14) 1 calc R . P B 2
C47B C 0.4787(8) 0.3418(19) 0.4959(10) 0.055(7) Uani 0.355(14) 1 d D U P B 2
H47A H 0.472852 0.280933 0.513381 0.066 Uiso 0.355(14) 1 calc R . P B 2
H47B H 0.477233 0.317310 0.468119 0.066 Uiso 0.355(14) 1 calc R . P B 2
C48B C 0.5335(11) 0.420(2) 0.5445(7) 0.060(7) Uani 0.355(14) 1 d D U P B 2
H48A H 0.561764 0.465100 0.547841 0.071 Uiso 0.355(14) 1 calc R . P B 2
H48B H 0.537263 0.357244 0.561455 0.071 Uiso 0.355(14) 1 calc R . P B 2
C49B C 0.5284(12) 0.485(2) 0.4740(9) 0.066(8) Uani 0.355(14) 1 d D U P B 2
H49A H 0.560393 0.515501 0.471221 0.079 Uiso 0.355(14) 1 calc R . P B 2
H49B H 0.517465 0.460912 0.447750 0.079 Uiso 0.355(14) 1 calc R . P B 2
C50 C 0.5289(4) 0.3897(8) 0.5047(4) 0.059(3) Uani 1 1 d D U . . .
H50 H 0.553947 0.337206 0.497959 0.070 Uiso 0.645(14) 1 calc R . P B 1
H50A H 0.554215 0.338267 0.497515 0.070 Uiso 0.355(14) 1 calc R . P B 2
C0AA C 0.5507(15) 1.083(4) 0.5552(12) 0.053(8) Uani 0.50(5) 1 d D U P C 1
H0AA H 0.558971 1.034739 0.576560 0.079 Uiso 0.50(5) 1 calc R . P C 1
H0AB H 0.576970 1.132236 0.550765 0.079 Uiso 0.50(5) 1 calc R . P C 1
H0AC H 0.522360 1.123105 0.562592 0.079 Uiso 0.50(5) 1 calc R . P C 1
C1 C 0.4149(4) 0.6009(8) 0.6264(3) 0.042(3) Uani 1 1 d . . . . .
H1 H 0.391667 0.547380 0.623768 0.051 Uiso 1 1 calc R . . . .
C2 C 0.4355(4) 0.6170(8) 0.6630(3) 0.045(3) Uani 1 1 d . . . . .
H2 H 0.425547 0.575691 0.684862 0.054 Uiso 1 1 calc R . . . .
C3 C 0.4698(3) 0.6914(8) 0.6682(3) 0.040(2) Uani 1 1 d . . . . .
C4 C 0.4809(3) 0.7551(8) 0.6353(3) 0.038(2) Uani 1 1 d . . . . .
H4 H 0.503251 0.810375 0.637598 0.046 Uiso 1 1 calc R . . . .
C5 C 0.4585(3) 0.7359(7) 0.5993(3) 0.033(2) Uani 1 1 d . . . . .
C6 C 0.4671(3) 0.7996(7) 0.5630(2) 0.033(2) Uani 1 1 d . . . . .
C7 C 0.4983(3) 0.8834(7) 0.5607(3) 0.035(2) Uani 1 1 d . . . . .
H7 H 0.515153 0.905191 0.583560 0.042 Uiso 1 1 calc R . . . .
C8 C 0.5050(3) 0.9356(7) 0.5250(3) 0.036(2) Uani 1 1 d D . . . .
C9 C 0.4789(3) 0.9011(8) 0.4930(3) 0.037(2) Uani 1 1 d . . . . .
H9 H 0.481442 0.936329 0.468393 0.045 Uiso 1 1 calc R . . . .
C10 C 0.4492(4) 0.8161(7) 0.4967(3) 0.036(2) Uani 1 1 d . . . . .
H10 H 0.432306 0.792686 0.474033 0.044 Uiso 1 1 calc R . . . .
C11A C 0.4970(7) 0.709(2) 0.7064(8) 0.052(5) Uani 0.61(7) 1 d D U P D 1
C11B C 0.4949(10) 0.689(4) 0.7082(14) 0.061(7) Uani 0.39(7) 1 d D U P D 2
C12B C 0.4951(19) 0.803(4) 0.7227(17) 0.067(10) Uani 0.39(7) 1 d D U P D 2
H12A H 0.503937 0.849963 0.700878 0.100 Uiso 0.39(7) 1 calc GR . P D 2
H12B H 0.518094 0.810895 0.744234 0.100 Uiso 0.39(7) 1 calc GR . P D 2
H12C H 0.463590 0.822250 0.732334 0.100 Uiso 0.39(7) 1 calc GR . P D 2
C13 C 0.5460(5) 0.6670(13) 0.6999(4) 0.086(4) Uani 1 1 d D U . . .
H13A H 0.544471 0.590729 0.696175 0.129 Uiso 0.61(7) 1 calc GR . P D 1
H13B H 0.565664 0.683021 0.722962 0.129 Uiso 0.61(7) 1 calc GR . P D 1
H13C H 0.559732 0.699754 0.676364 0.129 Uiso 0.61(7) 1 calc GR . P D 1
H13D H 0.548559 0.613778 0.679106 0.129 Uiso 0.39(7) 1 calc GR . P D 2
H13E H 0.561307 0.641240 0.723999 0.129 Uiso 0.39(7) 1 calc GR . P D 2
H13F H 0.561484 0.731883 0.691227 0.129 Uiso 0.39(7) 1 calc GR . P D 2
C14B C 0.483(2) 0.606(6) 0.7376(13) 0.083(11) Uani 0.39(7) 1 d D U P D 2
H14A H 0.449144 0.592124 0.736996 0.124 Uiso 0.39(7) 1 calc GR . P D 2
H14B H 0.492185 0.630463 0.764076 0.124 Uiso 0.39(7) 1 calc GR . P D 2
H14C H 0.500521 0.541753 0.731296 0.124 Uiso 0.39(7) 1 calc GR . P D 2
C12A C 0.5043(12) 0.828(2) 0.7152(10) 0.063(7) Uani 0.61(7) 1 d D U P D 1
H12D H 0.525998 0.858208 0.695650 0.094 Uiso 0.61(7) 1 calc GR . P D 1
H12E H 0.517575 0.836794 0.741706 0.094 Uiso 0.61(7) 1 calc GR . P D 1
H12F H 0.473786 0.864669 0.713673 0.094 Uiso 0.61(7) 1 calc GR . P D 1
C14A C 0.4715(11) 0.660(4) 0.7401(8) 0.062(8) Uani 0.61(7) 1 d D U P D 1
H14D H 0.442243 0.699223 0.745230 0.093 Uiso 0.61(7) 1 calc GR . P D 1
H14E H 0.491612 0.662467 0.763709 0.093 Uiso 0.61(7) 1 calc GR . P D 1
H14F H 0.463951 0.587222 0.733700 0.093 Uiso 0.61(7) 1 calc GR . P D 1
C15A C 0.5411(9) 1.022(2) 0.5176(12) 0.045(6) Uani 0.50(5) 1 d D U P C 1
C15B C 0.5406(9) 1.025(2) 0.5235(11) 0.044(6) Uani 0.50(5) 1 d D U P C 2
C17B C 0.5904(9) 0.979(2) 0.5263(12) 0.055(7) Uani 0.50(5) 1 d D U P C 2
H17A H 0.613741 1.035526 0.525370 0.082 Uiso 0.50(5) 1 calc R . P C 2
H17B H 0.593663 0.940060 0.551167 0.082 Uiso 0.50(5) 1 calc R . P C 2
H17C H 0.595635 0.930758 0.504044 0.082 Uiso 0.50(5) 1 calc R . P C 2
C18B C 0.5329(16) 1.101(3) 0.5579(13) 0.048(8) Uani 0.50(5) 1 d D U P C 2
H18A H 0.556147 1.157917 0.556434 0.072 Uiso 0.50(5) 1 calc R . P C 2
H18B H 0.500966 1.130289 0.556451 0.072 Uiso 0.50(5) 1 calc R . P C 2
H18C H 0.536776 1.063080 0.582927 0.072 Uiso 0.50(5) 1 calc R . P C 2
C16 C 0.5287(5) 1.0950(9) 0.4853(3) 0.071(3) Uani 1 1 d . U . . .
H16A H 0.553622 1.147866 0.482467 0.107 Uiso 0.50(5) 1 calc R . P C 1
H16B H 0.525359 1.055855 0.460545 0.107 Uiso 0.50(5) 1 calc R . P C 1
H16C H 0.498702 1.129980 0.491566 0.107 Uiso 0.50(5) 1 calc R . P C 1
H16D H 0.551053 1.153590 0.483579 0.107 Uiso 0.50(5) 1 calc R . P C 2
H16E H 0.531184 1.051491 0.461533 0.107 Uiso 0.50(5) 1 calc R . P C 2
H16F H 0.496428 1.122680 0.487515 0.107 Uiso 0.50(5) 1 calc R . P C 2
C17A C 0.5863(10) 0.969(2) 0.5028(14) 0.064(8) Uani 0.50(5) 1 d D U P C 1
H17D H 0.597392 0.918593 0.522477 0.096 Uiso 0.50(5) 1 calc R . P C 1
H17E H 0.579786 0.932787 0.477863 0.096 Uiso 0.50(5) 1 calc R . P C 1
H17F H 0.610620 1.022854 0.498465 0.096 Uiso 0.50(5) 1 calc R . P C 1
C19 C 0.3061(4) 0.6639(8) 0.6226(3) 0.041(3) Uani 1 1 d . . . . .
H19 H 0.303210 0.590347 0.618472 0.049 Uiso 1 1 calc R . . . .
C20 C 0.3047(4) 0.7006(7) 0.6610(3) 0.036(2) Uani 1 1 d . . . . .
H20 H 0.300886 0.653087 0.682429 0.043 Uiso 1 1 calc R . . . .
C21 C 0.3087(3) 0.8055(7) 0.6678(2) 0.031(2) Uani 1 1 d . . . . .
C22 C 0.3132(3) 0.8724(7) 0.6353(2) 0.0280(19) Uani 1 1 d . . . . .
H22 H 0.314827 0.946315 0.638966 0.034 Uiso 1 1 calc R . . . .
C23 C 0.3151(3) 0.8301(6) 0.5975(2) 0.0271(19) Uani 1 1 d . . . . .
C24 C 0.3221(3) 0.8931(7) 0.5613(2) 0.029(2) Uani 1 1 d . . . . .
C25 C 0.3233(3) 1.0026(6) 0.5599(3) 0.029(2) Uani 1 1 d . . . . .
H25 H 0.318179 1.042347 0.583305 0.035 Uiso 1 1 calc R . . . .
C26 C 0.3319(3) 1.0534(8) 0.5244(3) 0.039(2) Uani 1 1 d . . . . .
C27 C 0.3389(3) 0.9935(7) 0.4910(3) 0.033(2) Uani 1 1 d . . . . .
H27 H 0.345225 1.025972 0.466288 0.040 Uiso 1 1 calc R . . . .
C28 C 0.3365(3) 0.8848(7) 0.4941(3) 0.031(2) Uani 1 1 d . . . . .
H28 H 0.341106 0.844079 0.470915 0.038 Uiso 1 1 calc R . . . .
C29 C 0.3092(4) 0.8546(7) 0.7099(2) 0.038(2) Uani 1 1 d . U . . .
C30 C 0.2707(5) 0.9373(9) 0.7140(3) 0.074(4) Uani 1 1 d . U . . .
H30A H 0.239753 0.902755 0.714963 0.110 Uiso 1 1 calc GR . . . .
H30B H 0.271860 0.984954 0.691298 0.110 Uiso 1 1 calc GR . . . .
H30C H 0.275667 0.977307 0.738384 0.110 Uiso 1 1 calc GR . . . .
C31 C 0.3571(5) 0.9073(13) 0.7161(3) 0.091(5) Uani 1 1 d . U . . .
H31A H 0.356865 0.946285 0.741063 0.136 Uiso 1 1 calc GR . . . .
H31B H 0.363328 0.955927 0.694231 0.136 Uiso 1 1 calc GR . . . .
H31C H 0.381950 0.853658 0.716918 0.136 Uiso 1 1 calc GR . . . .
C32 C 0.3010(5) 0.7717(8) 0.7415(3) 0.063(4) Uani 1 1 d . U . . .
H32A H 0.270172 0.738582 0.737359 0.094 Uiso 1 1 calc GR . . . .
H32B H 0.301773 0.804825 0.767649 0.094 Uiso 1 1 calc GR . . . .
H32C H 0.325907 0.718256 0.739915 0.094 Uiso 1 1 calc GR . . . .
C33 C 0.3339(4) 1.1755(8) 0.5234(3) 0.050(2) Uani 1 1 d D U . . .
C34A C 0.3453(7) 1.2210(11) 0.4826(4) 0.057(4) Uani 0.756(14) 1 d D U P E 1
H34A H 0.375092 1.190950 0.473011 0.086 Uiso 0.756(14) 1 calc GR . P E 1
H34B H 0.348446 1.297500 0.484608 0.086 Uiso 0.756(14) 1 calc GR . P E 1
H34C H 0.319820 1.203641 0.464173 0.086 Uiso 0.756(14) 1 calc GR . P E 1
C34B C 0.3068(19) 1.203(4) 0.4861(11) 0.058(7) Uani 0.244(14) 1 d D U P E 2
H34D H 0.323995 1.177220 0.462952 0.087 Uiso 0.244(14) 1 calc GR . P E 2
H34E H 0.303506 1.279884 0.484217 0.087 Uiso 0.244(14) 1 calc GR . P E 2
H34F H 0.275367 1.171047 0.486990 0.087 Uiso 0.244(14) 1 calc GR . P E 2
C35A C 0.2866(6) 1.2189(12) 0.5364(6) 0.076(4) Uani 0.756(14) 1 d D U P E 1
H35A H 0.261204 1.174510 0.526012 0.114 Uiso 0.756(14) 1 calc GR . P E 1
H35B H 0.282919 1.290625 0.526302 0.114 Uiso 0.756(14) 1 calc GR . P E 1
H35C H 0.285120 1.219805 0.565329 0.114 Uiso 0.756(14) 1 calc GR . P E 1
C35B C 0.315(2) 1.217(3) 0.5617(10) 0.060(7) Uani 0.244(14) 1 d D U P E 2
H35D H 0.285410 1.181012 0.568239 0.090 Uiso 0.244(14) 1 calc GR . P E 2
H35E H 0.308990 1.292745 0.559174 0.090 Uiso 0.244(14) 1 calc GR . P E 2
H35F H 0.338147 1.205087 0.582737 0.090 Uiso 0.244(14) 1 calc GR . P E 2
C36A C 0.3713(7) 1.2110(11) 0.5525(5) 0.069(4) Uani 0.756(14) 1 d D U P E 1
H36A H 0.363084 1.185861 0.579018 0.103 Uiso 0.756(14) 1 calc GR . P E 1
H36B H 0.372873 1.287925 0.552637 0.103 Uiso 0.756(14) 1 calc GR . P E 1
H36C H 0.402019 1.182213 0.544748 0.103 Uiso 0.756(14) 1 calc GR . P E 1
C36B C 0.3863(9) 1.199(3) 0.5191(16) 0.061(7) Uani 0.244(14) 1 d D U P E 2
H36D H 0.403265 1.172241 0.542281 0.091 Uiso 0.244(14) 1 calc GR . P E 2
H36E H 0.391069 1.274762 0.516869 0.091 Uiso 0.244(14) 1 calc GR . P E 2
H36F H 0.398450 1.164106 0.495270 0.091 Uiso 0.244(14) 1 calc GR . P E 2
C37A C 0.2495(6) 0.5350(12) 0.4984(5) 0.060(4) Uani 0.711(11) 1 d D U P A 1
H37C H 0.256360 0.485013 0.520071 0.072 Uiso 0.711(11) 1 calc R . P A 1
H37D H 0.273331 0.523881 0.477376 0.072 Uiso 0.711(11) 1 calc R . P A 1
C38A C 0.2431(5) 0.7164(11) 0.4781(4) 0.043(3) Uani 0.711(11) 1 d D U P A 1
H38C H 0.266802 0.702434 0.457216 0.051 Uiso 0.711(11) 1 calc R . P A 1
H38D H 0.246456 0.790760 0.486194 0.051 Uiso 0.711(11) 1 calc R . P A 1
C39A C 0.2176(5) 0.6644(13) 0.5440(4) 0.049(4) Uani 0.711(11) 1 d D U P A 1
H39C H 0.220153 0.737893 0.553337 0.059 Uiso 0.711(11) 1 calc R . P A 1
H39D H 0.223515 0.617538 0.566772 0.059 Uiso 0.711(11) 1 calc R . P A 1
C40A C 0.1997(5) 0.5124(12) 0.4816(5) 0.055(4) Uani 0.711(11) 1 d D U P A 1
H40C H 0.201846 0.495346 0.453163 0.066 Uiso 0.711(11) 1 calc R . P A 1
H40D H 0.185509 0.451519 0.495485 0.066 Uiso 0.711(11) 1 calc R . P A 1
C41A C 0.1931(5) 0.6998(13) 0.4607(5) 0.054(4) Uani 0.711(11) 1 d D U P A 1
H41C H 0.195120 0.676262 0.432864 0.065 Uiso 0.711(11) 1 calc R . P A 1
H41D H 0.174755 0.766023 0.461686 0.065 Uiso 0.711(11) 1 calc R . P A 1
C42A C 0.1671(5) 0.6450(17) 0.5282(4) 0.064(5) Uani 0.711(11) 1 d D U P A 1
H42C H 0.151357 0.590750 0.544568 0.077 Uiso 0.711(11) 1 calc R . P A 1
H42D H 0.148418 0.710638 0.530265 0.077 Uiso 0.711(11) 1 calc R . P A 1
C44A C 0.4527(6) 0.4679(14) 0.4861(5) 0.048(4) Uani 0.645(14) 1 d D U P B 1
H44C H 0.445796 0.520054 0.465190 0.057 Uiso 0.645(14) 1 calc R . P B 1
H44D H 0.424045 0.424520 0.490014 0.057 Uiso 0.645(14) 1 calc R . P B 1
C45A C 0.4723(7) 0.4527(14) 0.5558(5) 0.047(5) Uani 0.645(14) 1 d D U P B 1
H45C H 0.442136 0.419559 0.563860 0.056 Uiso 0.645(14) 1 calc R . P B 1
H45D H 0.484565 0.493042 0.578630 0.056 Uiso 0.645(14) 1 calc R . P B 1
C46A C 0.5100(5) 0.5814(12) 0.5153(7) 0.054(5) Uani 0.645(14) 1 d D U P B 1
H46C H 0.517069 0.628056 0.537958 0.064 Uiso 0.645(14) 1 calc R . P B 1
H46D H 0.506374 0.625918 0.491519 0.064 Uiso 0.645(14) 1 calc R . P B 1
C47A C 0.4947(7) 0.3951(14) 0.4722(5) 0.061(4) Uani 0.645(14) 1 d D U P B 1
H47C H 0.482810 0.323972 0.465850 0.073 Uiso 0.645(14) 1 calc R . P B 1
H47D H 0.509851 0.424747 0.448327 0.073 Uiso 0.645(14) 1 calc R . P B 1
C48A C 0.5090(7) 0.3644(13) 0.5443(5) 0.055(4) Uani 0.645(14) 1 d D U P B 1
H48C H 0.534623 0.361369 0.564195 0.066 Uiso 0.645(14) 1 calc R . P B 1
H48D H 0.493089 0.295071 0.543614 0.066 Uiso 0.645(14) 1 calc R . P B 1
C49A C 0.5525(6) 0.5033(12) 0.5090(7) 0.064(5) Uani 0.645(14) 1 d D U P B 1
H49C H 0.574309 0.505268 0.531860 0.077 Uiso 0.645(14) 1 calc R . P B 1
H49D H 0.570424 0.521824 0.484816 0.077 Uiso 0.645(14) 1 calc R . P B 1
Ni3 Ni 0.47113(4) 0.90489(9) 0.33120(4) 0.0364(3) Uani 1 1 d . . . . .
Ni4 Ni 0.38651(4) 0.86786(8) 0.33242(3) 0.0342(3) Uani 1 1 d . . . . .
Cl4 Cl 0.41482(9) 1.03646(16) 0.31045(7) 0.0370(5) Uani 1 1 d . . . . .
Cl5 Cl 0.42908(8) 0.90528(17) 0.39313(6) 0.0349(5) Uani 1 1 d . . . . .
N7 N 0.4912(3) 0.8679(7) 0.2753(2) 0.045(2) Uani 1 1 d . . . . .
N8 N 0.5062(3) 0.7676(6) 0.3413(2) 0.040(2) Uani 1 1 d . . . . .
N9 N 0.3736(3) 0.8175(6) 0.2769(2) 0.040(2) Uani 1 1 d . . . . .
N10 N 0.3859(3) 0.7118(5) 0.34093(18) 0.0320(18) Uani 1 1 d . . . . .
N11 N 0.3183(3) 0.9143(6) 0.3530(2) 0.0414(18) Uani 1 1 d D U . . .
C87B C 0.3181(6) 1.0242(12) 0.3668(6) 0.060(4) Uani 0.79(3) 1 d D U P F 2
H87A H 0.330179 1.069983 0.345446 0.072 Uiso 0.79(3) 1 calc R . P F 2
H87B H 0.339961 1.030716 0.389583 0.072 Uiso 0.79(3) 1 calc R . P F 2
C88B C 0.3038(6) 0.8463(13) 0.3859(4) 0.051(4) Uani 0.79(3) 1 d D U P F 2
H88A H 0.328770 0.846385 0.406406 0.061 Uiso 0.79(3) 1 calc R . P F 2
H88B H 0.300063 0.773322 0.376258 0.061 Uiso 0.79(3) 1 calc R . P F 2
C89B C 0.2810(5) 0.9056(13) 0.3220(4) 0.046(4) Uani 0.79(3) 1 d D U P F 2
H89A H 0.281919 0.834039 0.310540 0.056 Uiso 0.79(3) 1 calc R . P F 2
H89B H 0.288118 0.956058 0.300521 0.056 Uiso 0.79(3) 1 calc R . P F 2
C90B C 0.2687(6) 1.0631(14) 0.3794(6) 0.072(5) Uani 0.79(3) 1 d D U P F 2
H90A H 0.269922 1.093371 0.406308 0.086 Uiso 0.79(3) 1 calc R . P F 2
H90B H 0.257343 1.117867 0.360932 0.086 Uiso 0.79(3) 1 calc R . P F 2
C91B C 0.2567(6) 0.8838(14) 0.4044(5) 0.067(4) Uani 0.79(3) 1 d D U P F 2
H91A H 0.234397 0.824120 0.406444 0.081 Uiso 0.79(3) 1 calc R . P F 2
H91B H 0.262449 0.911573 0.431292 0.081 Uiso 0.79(3) 1 calc R . P F 2
C92B C 0.2317(5) 0.9269(17) 0.3373(5) 0.062(4) Uani 0.79(3) 1 d D U P F 2
H92A H 0.215563 0.978829 0.320175 0.075 Uiso 0.79(3) 1 calc R . P F 2
H92B H 0.212894 0.861243 0.337260 0.075 Uiso 0.79(3) 1 calc R . P F 2
C93B C 0.2358(6) 0.9689(15) 0.3786(5) 0.064(4) Uani 0.79(3) 1 d D U P F 2
H93B H 0.203881 0.989327 0.388703 0.077 Uiso 0.79(3) 1 calc R . P F 2
N12 N 0.5276(3) 1.0118(7) 0.3480(2) 0.045(2) Uani 1 1 d . . . . .
C51 C 0.4814(4) 0.9220(8) 0.2425(3) 0.047(3) Uani 1 1 d . . . . .
H51 H 0.460442 0.980178 0.244403 0.057 Uiso 1 1 calc R . . . .
C52 C 0.5002(4) 0.8971(10) 0.2060(3) 0.060(3) Uani 1 1 d . . . . .
H52 H 0.489525 0.932689 0.182980 0.072 Uiso 1 1 calc R . . . .
C53 C 0.5339(4) 0.8223(10) 0.2031(3) 0.056(3) Uani 1 1 d . . . . .
C54 C 0.5434(4) 0.7629(9) 0.2363(3) 0.046(3) Uani 1 1 d . . . . .
H54 H 0.564460 0.704864 0.234466 0.055 Uiso 1 1 calc R . . . .
C55 C 0.5225(3) 0.7872(8) 0.2726(3) 0.039(2) Uani 1 1 d . . . . .
C56 C 0.5310(3) 0.7310(7) 0.3093(3) 0.037(2) Uani 1 1 d . . . . .
C57 C 0.5630(3) 0.6490(7) 0.3136(3) 0.035(2) Uani 1 1 d . . . . .
H57 H 0.580196 0.625153 0.291200 0.042 Uiso 1 1 calc R . . . .
C58 C 0.5704(3) 0.6012(7) 0.3499(3) 0.037(2) Uani 1 1 d . . . . .
C59 C 0.5436(4) 0.6357(8) 0.3813(3) 0.042(2) Uani 1 1 d . . . . .
H59 H 0.546384 0.603179 0.406428 0.050 Uiso 1 1 calc R . . . .
C60 C 0.5124(4) 0.7193(9) 0.3755(3) 0.048(3) Uani 1 1 d . . . . .
H60 H 0.494496 0.742894 0.397565 0.057 Uiso 1 1 calc R . . . .
C61A C 0.5524(10) 0.769(3) 0.1648(7) 0.042(6) Uani 0.42(2) 1 d D U P G 1
C61B C 0.5639(9) 0.815(2) 0.1640(7) 0.052(6) Uani 0.58(2) 1 d D U P G 2
C62B C 0.5466(10) 0.719(2) 0.1435(8) 0.085(7) Uani 0.58(2) 1 d D U P G 2
H62A H 0.549678 0.658468 0.161105 0.128 Uiso 0.58(2) 1 calc R . P G 2
H62B H 0.513279 0.728532 0.136289 0.128 Uiso 0.58(2) 1 calc R . P G 2
H62C H 0.565322 0.707400 0.119559 0.128 Uiso 0.58(2) 1 calc R . P G 2
C63B C 0.6167(9) 0.807(2) 0.1758(11) 0.064(7) Uani 0.58(2) 1 d D U P G 2
H63A H 0.626499 0.871343 0.189156 0.095 Uiso 0.58(2) 1 calc R . P G 2
H63B H 0.621107 0.746728 0.193622 0.095 Uiso 0.58(2) 1 calc R . P G 2
H63C H 0.635980 0.796447 0.152011 0.095 Uiso 0.58(2) 1 calc R . P G 2
C64B C 0.5592(9) 0.9115(18) 0.1366(6) 0.065(7) Uani 0.58(2) 1 d D U P G 2
H64A H 0.570665 0.974207 0.150345 0.097 Uiso 0.58(2) 1 calc R . P G 2
H64B H 0.577962 0.900186 0.112612 0.097 Uiso 0.58(2) 1 calc R . P G 2
H64C H 0.525920 0.921318 0.129342 0.097 Uiso 0.58(2) 1 calc R . P G 2
C62A C 0.5461(10) 0.653(2) 0.1591(8) 0.052(7) Uani 0.42(2) 1 d D U P G 1
H62D H 0.512334 0.636689 0.158313 0.078 Uiso 0.42(2) 1 calc R . P G 1
H62E H 0.560896 0.632070 0.134133 0.078 Uiso 0.42(2) 1 calc R . P G 1
H62F H 0.561046 0.615705 0.181012 0.078 Uiso 0.42(2) 1 calc R . P G 1
C63A C 0.6064(11) 0.785(4) 0.1654(13) 0.064(10) Uani 0.42(2) 1 d D U P G 1
H63D H 0.613432 0.860199 0.169118 0.096 Uiso 0.42(2) 1 calc R . P G 1
H63E H 0.620123 0.745031 0.187263 0.096 Uiso 0.42(2) 1 calc R . P G 1
H63F H 0.619973 0.761397 0.140383 0.096 Uiso 0.42(2) 1 calc R . P G 1
C64A C 0.5293(11) 0.831(3) 0.1302(6) 0.064(8) Uani 0.42(2) 1 d D U P G 1
H64D H 0.533732 0.906454 0.134337 0.096 Uiso 0.42(2) 1 calc R . P G 1
H64E H 0.544169 0.810192 0.105192 0.096 Uiso 0.42(2) 1 calc R . P G 1
H64F H 0.495440 0.814939 0.129133 0.096 Uiso 0.42(2) 1 calc R . P G 1
C65 C 0.6088(4) 0.5162(8) 0.3545(3) 0.045(3) Uani 1 1 d . . . . .
C66 C 0.6071(5) 0.4643(10) 0.3955(3) 0.064(4) Uani 1 1 d . . . . .
H66A H 0.616165 0.515720 0.415645 0.095 Uiso 1 1 calc GR . . . .
H66B H 0.629107 0.404835 0.396143 0.095 Uiso 1 1 calc GR . . . .
H66C H 0.574974 0.439170 0.400758 0.095 Uiso 1 1 calc GR . . . .
C67 C 0.6566(4) 0.5678(10) 0.3493(4) 0.069(4) Uani 1 1 d . . . . .
H67A H 0.660228 0.590865 0.321881 0.104 Uiso 1 1 calc GR . . . .
H67B H 0.681584 0.517177 0.355781 0.104 Uiso 1 1 calc GR . . . .
H67C H 0.659029 0.628591 0.366973 0.104 Uiso 1 1 calc GR . . . .
C68 C 0.6020(4) 0.4317(8) 0.3228(3) 0.052(3) Uani 1 1 d . . . . .
H68A H 0.569662 0.404157 0.324255 0.078 Uiso 1 1 calc GR . . . .
H68B H 0.624510 0.374449 0.327208 0.078 Uiso 1 1 calc GR . . . .
H68C H 0.607350 0.462518 0.296658 0.078 Uiso 1 1 calc GR . . . .
C69 C 0.3687(4) 0.8784(7) 0.2446(3) 0.047(3) Uani 1 1 d . . . . .
H69 H 0.367969 0.952503 0.248008 0.056 Uiso 1 1 calc R . . . .
C70 C 0.3646(4) 0.8382(7) 0.2064(3) 0.045(3) Uani 1 1 d . . . . .
H70 H 0.360975 0.884771 0.184706 0.054 Uiso 1 1 calc R . . . .
C71 C 0.3657(4) 0.7284(7) 0.1999(3) 0.041(2) Uani 1 1 d . . . . .
C72 C 0.3696(3) 0.6669(7) 0.2344(2) 0.036(2) Uani 1 1 d . . . . .
H72 H 0.369479 0.592481 0.232177 0.043 Uiso 1 1 calc R . . . .
C73 C 0.3737(3) 0.7123(7) 0.2714(2) 0.033(2) Uani 1 1 d . . . . .
C74 C 0.3798(3) 0.6519(7) 0.3088(3) 0.034(2) Uani 1 1 d . . . . .
C75 C 0.3786(4) 0.5433(7) 0.3097(3) 0.037(2) Uani 1 1 d . . . . .
H75 H 0.373412 0.504483 0.286089 0.044 Uiso 1 1 calc R . . . .
C76 C 0.3853(4) 0.4901(7) 0.3462(3) 0.039(2) Uani 1 1 d . . . . .
C77 C 0.3902(4) 0.5527(7) 0.3798(3) 0.041(2) Uani 1 1 d . . . . .
H77 H 0.393221 0.521437 0.405213 0.049 Uiso 1 1 calc R . . . .
C78 C 0.3906(4) 0.6605(7) 0.3757(3) 0.042(3) Uani 1 1 d . . . . .
H78 H 0.394395 0.701660 0.398923 0.051 Uiso 1 1 calc R . . . .
C79A C 0.3595(7) 0.6870(18) 0.1594(9) 0.038(5) Uani 0.59(3) 1 d D U P H 1
C79B C 0.3676(12) 0.671(3) 0.1586(13) 0.046(7) Uani 0.41(3) 1 d D U P H 2
C80A C 0.3279(10) 0.5905(17) 0.1580(10) 0.057(6) Uani 0.59(3) 1 d D U P H 1
H80A H 0.344188 0.531162 0.170489 0.085 Uiso 0.59(3) 1 calc GR . P H 1
H80B H 0.320692 0.573199 0.130489 0.085 Uiso 0.59(3) 1 calc GR . P H 1
H80C H 0.298464 0.605034 0.172286 0.085 Uiso 0.59(3) 1 calc GR . P H 1
C80B C 0.3174(14) 0.632(4) 0.1549(14) 0.069(10) Uani 0.41(3) 1 d D U P H 2
H80D H 0.309593 0.587899 0.177681 0.104 Uiso 0.41(3) 1 calc GR . P H 2
H80E H 0.314032 0.591309 0.130563 0.104 Uiso 0.41(3) 1 calc GR . P H 2
H80F H 0.295915 0.692614 0.154130 0.104 Uiso 0.41(3) 1 calc GR . P H 2
C81A C 0.3438(11) 0.7674(14) 0.1292(5) 0.058(7) Uani 0.59(3) 1 d D U P H 1
H81A H 0.313520 0.797901 0.137423 0.087 Uiso 0.59(3) 1 calc GR . P H 1
H81B H 0.340016 0.733281 0.103443 0.087 Uiso 0.59(3) 1 calc GR . P H 1
H81C H 0.367573 0.823084 0.127209 0.087 Uiso 0.59(3) 1 calc GR . P H 1
C81B C 0.3814(19) 0.748(3) 0.1266(9) 0.078(9) Uani 0.41(3) 1 d D U P H 2
H81D H 0.362269 0.812115 0.129230 0.117 Uiso 0.41(3) 1 calc GR . P H 2
H81E H 0.375949 0.716770 0.100600 0.117 Uiso 0.41(3) 1 calc GR . P H 2
H81F H 0.414930 0.766219 0.129376 0.117 Uiso 0.41(3) 1 calc GR . P H 2
C82A C 0.4088(9) 0.646(3) 0.1490(7) 0.082(8) Uani 0.59(3) 1 d D U P H 1
H82A H 0.428727 0.704572 0.140394 0.122 Uiso 0.59(3) 1 calc GR . P H 1
H82B H 0.406242 0.594333 0.127575 0.122 Uiso 0.59(3) 1 calc GR . P H 1
H82C H 0.422865 0.612555 0.172247 0.122 Uiso 0.59(3) 1 calc GR . P H 1
C82B C 0.4032(13) 0.579(2) 0.1548(10) 0.059(8) Uani 0.41(3) 1 d D U P H 2
H82D H 0.433449 0.600189 0.166482 0.089 Uiso 0.41(3) 1 calc GR . P H 2
H82E H 0.407815 0.562520 0.126786 0.089 Uiso 0.41(3) 1 calc GR . P H 2
H82F H 0.390938 0.517429 0.168608 0.089 Uiso 0.41(3) 1 calc GR . P H 2
C83 C 0.3854(4) 0.3715(8) 0.3482(3) 0.056(3) Uani 1 1 d D U . . .
C84A C 0.3977(7) 0.3266(11) 0.3879(4) 0.060(4) Uani 0.760(13) 1 d D U P I 1
H84A H 0.427916 0.355745 0.396812 0.090 Uiso 0.760(13) 1 calc GR . P I 1
H84B H 0.400267 0.249982 0.385853 0.090 Uiso 0.760(13) 1 calc GR . P I 1
H84C H 0.372882 0.344694 0.406910 0.090 Uiso 0.760(13) 1 calc GR . P I 1
C84B C 0.3442(16) 0.344(4) 0.3768(14) 0.072(8) Uani 0.240(13) 1 d D U P I 2
H84D H 0.355268 0.350051 0.404167 0.108 Uiso 0.240(13) 1 calc GR . P I 2
H84E H 0.333500 0.272227 0.371790 0.108 Uiso 0.240(13) 1 calc GR . P I 2
H84F H 0.317994 0.393147 0.372510 0.108 Uiso 0.240(13) 1 calc GR . P I 2
C85A C 0.3379(6) 0.3296(12) 0.3329(6) 0.075(4) Uani 0.760(13) 1 d D U P I 1
H85A H 0.312173 0.358456 0.348957 0.113 Uiso 0.760(13) 1 calc GR . P I 1
H85B H 0.337603 0.252784 0.334636 0.113 Uiso 0.760(13) 1 calc GR . P I 1
H85C H 0.333608 0.350989 0.305292 0.113 Uiso 0.760(13) 1 calc GR . P I 1
C85B C 0.370(2) 0.310(3) 0.3115(10) 0.057(7) Uani 0.240(13) 1 d D U P I 2
H85D H 0.340500 0.339478 0.301298 0.086 Uiso 0.240(13) 1 calc GR . P I 2
H85E H 0.365409 0.236193 0.318442 0.086 Uiso 0.240(13) 1 calc GR . P I 2
H85F H 0.394692 0.315608 0.291151 0.086 Uiso 0.240(13) 1 calc GR . P I 2
C86A C 0.4250(7) 0.3326(11) 0.3190(4) 0.069(4) Uani 0.760(13) 1 d D U P I 1
H86A H 0.416860 0.353547 0.291984 0.104 Uiso 0.760(13) 1 calc GR . P I 1
H86B H 0.427441 0.255892 0.320430 0.104 Uiso 0.760(13) 1 calc GR . P I 1
H86C H 0.455316 0.364145 0.326426 0.104 Uiso 0.760(13) 1 calc GR . P I 1
C86B C 0.4315(14) 0.339(4) 0.3686(16) 0.068(7) Uani 0.240(13) 1 d D U P I 2
H86D H 0.458109 0.348861 0.350459 0.103 Uiso 0.240(13) 1 calc GR . P I 2
H86E H 0.429618 0.264569 0.376226 0.103 Uiso 0.240(13) 1 calc GR . P I 2
H86F H 0.436300 0.381918 0.392277 0.103 Uiso 0.240(13) 1 calc GR . P I 2
C87A C 0.3227(18) 1.014(4) 0.375(2) 0.057(7) Uani 0.21(3) 1 d D U P F 1
H87C H 0.336828 1.067339 0.356766 0.068 Uiso 0.21(3) 1 calc R . P F 1
H87D H 0.344946 1.004056 0.396935 0.068 Uiso 0.21(3) 1 calc R . P F 1
C88A C 0.2908(17) 0.845(4) 0.3795(18) 0.056(7) Uani 0.21(3) 1 d D U P F 1
H88C H 0.308248 0.836392 0.404657 0.067 Uiso 0.21(3) 1 calc R . P F 1
H88D H 0.288175 0.774450 0.367123 0.067 Uiso 0.21(3) 1 calc R . P F 1
C89A C 0.2865(17) 0.929(6) 0.3187(11) 0.051(7) Uani 0.21(3) 1 d D U P F 1
H89C H 0.277285 0.859069 0.308254 0.061 Uiso 0.21(3) 1 calc R . P F 1
H89D H 0.303749 0.966489 0.297563 0.061 Uiso 0.21(3) 1 calc R . P F 1
C90A C 0.2760(19) 1.059(4) 0.391(2) 0.061(7) Uani 0.21(3) 1 d D U P F 1
H90C H 0.275178 1.051888 0.420345 0.074 Uiso 0.21(3) 1 calc R . P F 1
H90D H 0.272968 1.134486 0.384477 0.074 Uiso 0.21(3) 1 calc R . P F 1
C91A C 0.2406(17) 0.887(4) 0.388(2) 0.062(6) Uani 0.21(3) 1 d D U P F 1
H91C H 0.216679 0.840694 0.375921 0.075 Uiso 0.21(3) 1 calc R . P F 1
H91D H 0.235011 0.886434 0.417346 0.075 Uiso 0.21(3) 1 calc R . P F 1
C92A C 0.2424(18) 0.990(6) 0.3290(13) 0.059(6) Uani 0.21(3) 1 d D U P F 1
H92C H 0.244614 1.061453 0.317807 0.070 Uiso 0.21(3) 1 calc R . P F 1
H92D H 0.214551 0.954808 0.317139 0.070 Uiso 0.21(3) 1 calc R . P F 1
C93A C 0.2359(16) 0.997(5) 0.3727(14) 0.062(6) Uani 0.21(3) 1 d D U P F 1
H93A H 0.204434 1.027893 0.379568 0.075 Uiso 0.21(3) 1 calc R . P F 1
C94 C 0.5086(4) 1.1062(9) 0.3667(4) 0.058(3) Uani 1 1 d . . . . .
H94A H 0.490502 1.085318 0.390508 0.070 Uiso 1 1 calc R . . . .
H94B H 0.486316 1.140539 0.348230 0.070 Uiso 1 1 calc R . . . .
C95 C 0.5617(4) 0.9644(9) 0.3762(3) 0.051(3) Uani 1 1 d . . . . .
H95A H 0.575082 0.899730 0.364407 0.061 Uiso 1 1 calc R . . . .
H95B H 0.544700 0.944286 0.400610 0.061 Uiso 1 1 calc R . . . .
C96 C 0.5551(5) 1.0438(10) 0.3125(3) 0.067(4) Uani 1 1 d . . . . .
H96A H 0.533271 1.074630 0.292724 0.081 Uiso 1 1 calc R . . . .
H96B H 0.569815 0.980858 0.300485 0.081 Uiso 1 1 calc R . . . .
C97 C 0.5465(4) 1.1860(10) 0.3788(3) 0.060(3) Uani 1 1 d . . . . .
H97A H 0.540460 1.254429 0.365886 0.072 Uiso 1 1 calc R . . . .
H97B H 0.545926 1.196578 0.407812 0.072 Uiso 1 1 calc R . . . .
C98 C 0.6015(4) 1.0388(12) 0.3866(4) 0.072(4) Uani 1 1 d . . . . .
H98A H 0.632010 1.008523 0.377954 0.086 Uiso 1 1 calc R . . . .
H98B H 0.602677 1.048923 0.415555 0.086 Uiso 1 1 calc R . . . .
C99 C 0.5939(5) 1.1245(11) 0.3224(4) 0.079(4) Uani 1 1 d . . . . .
H99A H 0.625178 1.097218 0.314170 0.095 Uiso 1 1 calc R . . . .
H99B H 0.587966 1.191079 0.308131 0.095 Uiso 1 1 calc R . . . .
C100 C 0.5936(5) 1.1438(11) 0.3663(3) 0.064(4) Uani 1 1 d . . . . .
H100 H 0.619241 1.194208 0.373678 0.077 Uiso 1 1 calc R . . . .
Cl3 Cl 0.58458(10) 0.9436(2) 0.64387(8) 0.0511(7) Uani 1 1 d . . . . .
Cl6 Cl 0.14022(9) 0.4569(2) 0.22574(8) 0.0460(6) Uani 1 1 d . . . . .
N13 N 0.2690(6) 0.1655(10) 0.6516(5) 0.113(5) Uani 1 1 d . U . . .
C1X C 0.2790(5) 0.3730(9) 0.6463(4) 0.071(4) Uani 1 1 d . U . . .
H1XA H 0.285700 0.388419 0.618480 0.106 Uiso 1 1 calc GR . . . .
H1XB H 0.305806 0.395189 0.662600 0.106 Uiso 1 1 calc GR . . . .
H1XC H 0.250529 0.410984 0.654524 0.106 Uiso 1 1 calc GR . . . .
C2X C 0.2715(5) 0.2610(13) 0.6511(4) 0.083(4) Uani 1 1 d . U . . .
N14 N 0.2461(6) 0.6423(11) 0.3344(6) 0.122(6) Uani 1 1 d . U . . .
C3X C 0.2501(6) 0.5199(13) 0.2731(6) 0.103(6) Uani 1 1 d . U . . .
H3XA H 0.267307 0.553901 0.251456 0.154 Uiso 1 1 calc GR . . . .
H3XB H 0.217782 0.504155 0.264565 0.154 Uiso 1 1 calc GR . . . .
H3XC H 0.266171 0.454532 0.280418 0.154 Uiso 1 1 calc GR . . . .
C4X C 0.2487(6) 0.5908(11) 0.3074(7) 0.101(6) Uani 1 1 d . U . . .
N15A N 0.6567(13) 0.838(2) 0.3280(13) 0.087(9) Uani 0.45(4) 1 d D U P J 1
C5XA C 0.684(2) 0.784(4) 0.2603(12) 0.093(12) Uani 0.45(4) 1 d D U P J 1
H5XA H 0.673399 0.841236 0.243116 0.139 Uiso 0.45(4) 1 calc GR . P J 1
H5XB H 0.667935 0.718712 0.252733 0.139 Uiso 0.45(4) 1 calc GR . P J 1
H5XC H 0.718219 0.774844 0.257564 0.139 Uiso 0.45(4) 1 calc GR . P J 1
C6XA C 0.6726(18) 0.809(3) 0.3015(16) 0.078(9) Uani 0.45(4) 1 d D U P J 1
N15B N 0.6496(12) 0.865(2) 0.3029(14) 0.104(11) Uani 0.55(4) 1 d D U P J 2
C5XB C 0.7065(10) 0.767(2) 0.2593(8) 0.043(6) Uani 0.55(4) 1 d D U P J 2
H5XD H 0.713348 0.806566 0.235162 0.064 Uiso 0.55(4) 1 calc GR . P J 2
H5XE H 0.693103 0.698391 0.252334 0.064 Uiso 0.55(4) 1 calc GR . P J 2
H5XF H 0.735748 0.756729 0.274326 0.064 Uiso 0.55(4) 1 calc GR . P J 2
C6XB C 0.6727(13) 0.825(2) 0.2833(14) 0.068(8) Uani 0.55(4) 1 d D U P J 2
N16 N 0.6041(7) 0.7085(15) 0.4735(6) 0.152(8) Uani 1 1 d . U . . .
C7X C 0.6749(7) 0.8043(13) 0.4399(5) 0.116(6) Uani 1 1 d . U . . .
H7XA H 0.665604 0.833022 0.414136 0.174 Uiso 1 1 calc GR . . . .
H7XB H 0.701263 0.755251 0.436317 0.174 Uiso 1 1 calc GR . . . .
H7XC H 0.684756 0.861815 0.457288 0.174 Uiso 1 1 calc GR . . . .
C8X C 0.6360(7) 0.7507(12) 0.4570(5) 0.090(5) Uani 1 1 d . U . . .
N17 N 0.6875(6) 0.6401(19) 0.5835(6) 0.171(9) Uani 1 1 d . U . . .
C9X C 0.6034(5) 0.7048(12) 0.5858(5) 0.087(5) Uani 1 1 d . U . . .
H9XA H 0.591842 0.715017 0.558779 0.131 Uiso 1 1 calc GR . . . .
H9XB H 0.600792 0.770974 0.600456 0.131 Uiso 1 1 calc GR . . . .
H9XC H 0.584403 0.650683 0.598926 0.131 Uiso 1 1 calc GR . . . .
C10X C 0.6501(6) 0.6734(12) 0.5847(5) 0.084(4) Uani 1 1 d . U . . .
N18A N 0.704(2) 1.063(8) 0.534(3) 0.109(15) Uani 0.23(4) 1 d D U P K 1
C1YA C 0.694(4) 0.998(9) 0.610(3) 0.107(19) Uani 0.23(4) 1 d D U P K 1
H1YA H 0.708761 0.928373 0.612371 0.161 Uiso 0.23(4) 1 calc GR . P K 1
H1YB H 0.661401 0.995239 0.618389 0.161 Uiso 0.23(4) 1 calc GR . P K 1
H1YC H 0.711778 1.048190 0.626503 0.161 Uiso 0.23(4) 1 calc GR . P K 1
C2YA C 0.697(3) 1.034(8) 0.566(3) 0.094(12) Uani 0.23(4) 1 d D U P K 1
N18B N 0.7098(7) 1.009(2) 0.5107(8) 0.104(8) Uani 0.77(4) 1 d D U P K 2
C1YB C 0.6990(9) 0.975(2) 0.5889(8) 0.090(7) Uani 0.77(4) 1 d D U P K 2
H1YD H 0.665709 0.967989 0.596389 0.135 Uiso 0.77(4) 1 calc GR . P K 2
H1YE H 0.712995 1.034997 0.602592 0.135 Uiso 0.77(4) 1 calc GR . P K 2
H1YF H 0.716031 0.910571 0.596229 0.135 Uiso 0.77(4) 1 calc GR . P K 2
C2YB C 0.7026(7) 0.991(2) 0.5443(10) 0.093(8) Uani 0.77(4) 1 d D U P K 2
N19 N 0.6696(5) 0.6281(9) 0.7214(4) 0.087(4) Uani 1 1 d . U . . .
C3Y C 0.6581(6) 0.8332(10) 0.7200(5) 0.096(5) Uani 1 1 d . U . . .
H3YA H 0.647093 0.857508 0.694164 0.144 Uiso 1 1 calc GR . . . .
H3YB H 0.687390 0.869954 0.727013 0.144 Uiso 1 1 calc GR . . . .
H3YC H 0.633910 0.847978 0.740004 0.144 Uiso 1 1 calc GR . . . .
C4Y C 0.6670(5) 0.7203(11) 0.7185(4) 0.068(4) Uani 1 1 d . U . . .

loop_
_atom_site_aniso_label
_atom_site_aniso_U_11
_atom_site_aniso_U_22
_atom_site_aniso_U_33
_atom_site_aniso_U_23
_atom_site_aniso_U_13
_atom_site_aniso_U_12
Ni1 0.0441(7) 0.0311(6) 0.0233(6) -0.0042(5) 0.0004(6) -0.0089(5)
Ni2 0.0422(7) 0.0270(5) 0.0228(5) -0.0032(5) 0.0019(6) -0.0111(5)
Cl1 0.0566(15) 0.0286(11) 0.0339(11) -0.0037(10) -0.0009(11) -0.0099(11)
Cl2 0.0419(14) 0.0393(12) 0.0216(10) -0.0067(9) 0.0022(10) -0.0058(10)
N1 0.048(5) 0.028(4) 0.021(4) 0.001(3) -0.002(3) -0.002(3)
N2 0.042(4) 0.024(4) 0.034(4) -0.006(3) -0.003(4) -0.008(3)
N3 0.045(5) 0.031(4) 0.023(4) -0.002(3) 0.000(3) -0.010(4)
N4 0.028(4) 0.028(4) 0.022(4) -0.008(3) 0.001(3) -0.006(3)
N5 0.053(5) 0.037(4) 0.034(4) -0.008(3) -0.001(4) -0.021(4)
C37B 0.056(14) 0.08(3) 0.036(12) -0.026(15) -0.013(12) -0.017(17)
C38B 0.061(16) 0.031(11) 0.032(17) -0.005(11) -0.002(13) -0.025(9)
C39B 0.041(14) 0.032(15) 0.056(16) -0.002(12) -0.003(11) -0.018(13)
C40B 0.043(16) 0.13(3) 0.048(15) -0.01(2) -0.019(11) -0.009(17)
C41B 0.061(17) 0.062(13) 0.07(3) -0.003(14) -0.015(18) -0.020(13)
C42B 0.038(13) 0.040(16) 0.047(13) -0.023(11) -0.001(11) -0.009(13)
C43 0.054(6) 0.061(6) 0.055(6) -0.004(5) -0.012(5) -0.030(5)
N6 0.045(4) 0.030(4) 0.034(4) 0.000(3) 0.003(3) -0.002(3)
C44B 0.069(13) 0.016(11) 0.08(2) -0.002(11) -0.035(14) 0.017(9)
C45B 0.059(18) 0.053(19) 0.047(11) 0.001(11) -0.012(10) 0.006(14)
C46B 0.067(18) 0.051(14) 0.066(16) 0.023(13) 0.038(14) 0.018(11)
C47B 0.065(12) 0.030(11) 0.070(17) 0.002(11) -0.008(12) 0.017(9)
C48B 0.073(15) 0.028(14) 0.078(11) -0.003(11) -0.013(12) 0.013(11)
C49B 0.078(18) 0.044(13) 0.075(15) 0.006(11) 0.027(13) 0.012(11)
C50 0.065(7) 0.036(5) 0.074(6) 0.002(5) 0.010(5) 0.012(5)
C0AA 0.06(2) 0.059(18) 0.040(11) -0.006(11) 0.014(13) -0.036(15)
C1 0.050(7) 0.054(6) 0.024(5) -0.001(4) 0.004(4) -0.018(5)
C2 0.058(7) 0.054(7) 0.023(5) 0.012(4) 0.002(5) -0.008(5)
C3 0.035(6) 0.060(7) 0.024(5) -0.005(4) 0.004(4) -0.006(5)
C4 0.041(6) 0.043(6) 0.030(5) -0.010(4) 0.002(4) -0.011(4)
C5 0.035(6) 0.035(5) 0.028(5) -0.008(4) 0.003(4) -0.010(4)
C6 0.040(6) 0.044(6) 0.016(4) -0.004(4) -0.001(4) -0.002(4)
C7 0.042(6) 0.035(5) 0.029(5) -0.010(4) 0.005(4) -0.009(4)
C8 0.036(5) 0.036(5) 0.034(5) -0.006(4) 0.010(4) -0.004(4)
C9 0.048(6) 0.042(6) 0.023(5) 0.003(4) 0.009(4) -0.007(5)
C10 0.046(6) 0.043(6) 0.020(5) -0.001(4) -0.002(4) -0.008(5)
C11A 0.051(8) 0.073(11) 0.033(9) 0.007(9) -0.007(8) -0.028(8)
C11B 0.056(11) 0.084(14) 0.043(13) 0.024(12) -0.011(11) -0.020(12)
C12B 0.06(2) 0.087(16) 0.05(2) 0.027(16) 0.018(16) -0.030(16)
C13 0.069(7) 0.122(11) 0.068(8) 0.030(8) -0.011(6) 0.006(7)
C14B 0.12(2) 0.10(2) 0.034(16) 0.029(19) -0.036(15) -0.07(2)
C12A 0.072(15) 0.088(12) 0.029(14) -0.009(11) 0.003(11) -0.054(11)
C14A 0.076(14) 0.079(19) 0.031(9) 0.005(12) -0.010(9) -0.040(13)
C15A 0.052(11) 0.039(11) 0.043(11) -0.002(8) 0.007(9) -0.020(9)
C15B 0.059(10) 0.036(10) 0.037(11) -0.007(8) 0.007(9) -0.018(9)
C17B 0.049(10) 0.061(13) 0.054(18) -0.018(12) 0.026(11) -0.028(8)
C18B 0.06(2) 0.027(11) 0.054(11) -0.016(9) 0.009(15) -0.012(13)
C16 0.119(10) 0.046(6) 0.049(6) 0.004(5) -0.002(6) -0.029(6)
C17A 0.049(12) 0.080(15) 0.06(2) -0.019(14) 0.020(13) -0.025(9)
C19 0.067(7) 0.032(5) 0.024(5) 0.002(4) 0.008(5) -0.012(5)
C20 0.053(6) 0.033(5) 0.022(5) 0.004(4) 0.008(4) -0.002(4)
C21 0.041(6) 0.033(5) 0.019(4) -0.007(4) 0.002(4) -0.003(4)
C22 0.037(5) 0.024(4) 0.023(4) -0.003(3) -0.002(4) -0.003(4)
C23 0.032(5) 0.028(5) 0.021(4) 0.005(4) 0.000(4) -0.007(4)
C24 0.031(5) 0.039(5) 0.016(4) -0.002(4) 0.002(4) -0.009(4)
C25 0.042(6) 0.019(4) 0.025(4) -0.005(4) 0.002(4) -0.001(4)
C26 0.046(6) 0.043(6) 0.028(5) 0.003(4) -0.011(4) -0.009(5)
C27 0.037(5) 0.032(5) 0.031(5) 0.006(4) -0.008(4) -0.012(4)
C28 0.036(5) 0.034(5) 0.024(5) -0.003(4) -0.005(4) -0.004(4)
C29 0.063(6) 0.035(5) 0.016(4) 0.001(4) 0.008(4) -0.008(4)
C30 0.142(11) 0.049(7) 0.030(6) -0.004(5) 0.017(7) 0.044(7)
C31 0.110(10) 0.130(13) 0.032(6) 0.003(7) -0.016(7) -0.069(9)
C32 0.128(11) 0.029(5) 0.031(5) 0.005(4) 0.015(6) -0.004(6)
C33 0.078(7) 0.030(5) 0.042(5) 0.016(4) -0.012(5) -0.001(5)
C34A 0.090(11) 0.033(7) 0.050(7) 0.018(6) -0.016(7) -0.007(8)
C34B 0.086(15) 0.034(14) 0.054(12) 0.021(13) -0.010(12) 0.007(15)
C35A 0.110(10) 0.046(8) 0.072(10) 0.012(9) 0.013(9) 0.013(8)
C35B 0.106(16) 0.021(13) 0.054(11) 0.005(12) -0.008(12) -0.003(14)
C36A 0.121(11) 0.031(7) 0.055(8) -0.004(6) -0.032(8) -0.004(8)
C36B 0.089(11) 0.030(14) 0.063(15) 0.005(14) -0.009(12) -0.017(12)
C37A 0.064(9) 0.052(8) 0.065(11) -0.014(7) -0.017(8) -0.015(7)
C38A 0.039(7) 0.050(8) 0.039(7) 0.002(6) 0.010(6) -0.011(6)
C39A 0.052(8) 0.062(10) 0.033(7) -0.006(6) 0.007(6) -0.023(7)
C40A 0.068(9) 0.052(8) 0.046(9) -0.009(7) -0.012(7) -0.037(6)
C41A 0.048(8) 0.060(9) 0.054(9) 0.000(7) 0.007(7) -0.017(7)
C42A 0.048(8) 0.103(15) 0.042(8) -0.013(8) 0.009(7) -0.021(9)
C44A 0.068(10) 0.033(9) 0.043(8) -0.006(7) -0.005(7) 0.012(7)
C45A 0.060(12) 0.037(9) 0.044(8) -0.006(6) -0.011(7) 0.004(8)
C46A 0.038(8) 0.044(8) 0.078(12) -0.011(8) 0.011(8) 0.004(6)
C47A 0.071(11) 0.047(10) 0.064(9) -0.004(8) 0.009(7) 0.014(8)
C48A 0.071(11) 0.042(9) 0.053(8) -0.009(7) -0.015(7) 0.013(7)
C49A 0.049(9) 0.043(8) 0.101(14) -0.018(9) 0.017(9) 0.007(7)
Ni3 0.0491(7) 0.0324(6) 0.0279(6) 0.0022(5) -0.0017(6) 0.0096(5)
Ni4 0.0531(8) 0.0239(5) 0.0255(6) -0.0030(5) -0.0070(6) 0.0016(5)
Cl4 0.0521(15) 0.0217(10) 0.0372(12) -0.0002(9) -0.0084(11) 0.0043(10)
Cl5 0.0454(14) 0.0340(12) 0.0255(11) -0.0038(9) -0.0056(10) 0.0035(10)
N7 0.052(5) 0.047(5) 0.035(5) 0.001(4) 0.005(4) 0.019(4)
N8 0.051(5) 0.040(4) 0.031(5) -0.001(3) 0.001(4) 0.009(4)
N9 0.064(6) 0.026(4) 0.032(4) 0.003(3) -0.007(4) -0.003(4)
N10 0.057(5) 0.027(4) 0.011(4) 0.001(3) -0.001(3) -0.003(3)
N11 0.044(4) 0.047(4) 0.033(4) -0.013(3) -0.011(3) 0.008(4)
C87B 0.047(7) 0.061(7) 0.073(10) -0.037(7) -0.007(7) 0.003(6)
C88B 0.031(7) 0.084(8) 0.038(7) -0.001(6) -0.016(6) -0.004(6)
C89B 0.063(7) 0.037(8) 0.039(7) -0.006(5) -0.021(5) 0.013(6)
C90B 0.052(8) 0.084(8) 0.079(10) -0.044(7) 0.004(8) 0.007(6)
C91B 0.022(7) 0.121(10) 0.059(8) -0.005(7) -0.005(6) -0.010(7)
C92B 0.047(6) 0.077(10) 0.062(8) -0.026(7) -0.026(6) 0.007(7)
C93B 0.039(6) 0.092(9) 0.062(7) -0.023(7) -0.003(6) 0.008(6)
N12 0.050(5) 0.056(5) 0.028(4) 0.003(4) 0.006(4) -0.005(4)
C51 0.061(7) 0.053(6) 0.028(5) 0.008(5) -0.010(5) 0.020(5)
C52 0.063(8) 0.086(9) 0.031(6) 0.006(6) -0.007(5) 0.031(7)
C53 0.055(7) 0.081(8) 0.031(6) -0.008(5) -0.007(5) 0.022(6)
C54 0.040(6) 0.068(7) 0.031(5) -0.008(5) -0.009(5) 0.016(5)
C55 0.040(6) 0.046(6) 0.031(5) -0.007(4) -0.002(4) 0.013(5)
C56 0.029(5) 0.041(5) 0.040(5) -0.002(4) -0.007(4) 0.008(4)
C57 0.036(6) 0.033(5) 0.037(5) -0.008(4) -0.003(4) -0.002(4)
C58 0.040(6) 0.026(5) 0.044(5) 0.007(4) -0.008(5) 0.006(4)
C59 0.049(7) 0.041(6) 0.035(5) 0.008(4) -0.006(5) 0.010(5)
C60 0.051(7) 0.061(7) 0.031(5) 0.002(5) 0.007(5) 0.019(6)
C61A 0.040(12) 0.068(14) 0.017(10) 0.002(11) 0.001(10) 0.018(12)
C61B 0.061(12) 0.062(12) 0.034(9) 0.009(8) 0.006(9) 0.001(10)
C62B 0.114(17) 0.081(15) 0.060(15) -0.019(13) 0.031(13) -0.019(14)
C63B 0.066(13) 0.069(15) 0.06(2) 0.009(12) 0.019(11) 0.016(11)
C64B 0.076(15) 0.083(13) 0.035(10) 0.026(10) 0.013(10) 0.009(11)
C62A 0.050(15) 0.073(14) 0.033(14) -0.013(12) -0.006(12) 0.017(12)
C63A 0.044(14) 0.12(2) 0.028(18) 0.024(17) -0.003(12) 0.003(14)
C64A 0.073(16) 0.100(19) 0.020(11) 0.017(12) 0.010(11) 0.033(15)
C65 0.043(6) 0.052(6) 0.039(6) 0.000(5) -0.008(5) 0.016(5)
C66 0.075(9) 0.068(8) 0.047(7) 0.007(6) -0.016(6) 0.040(7)
C67 0.040(7) 0.069(8) 0.098(10) -0.009(7) -0.020(7) 0.022(6)
C68 0.071(8) 0.036(6) 0.050(7) 0.003(5) -0.003(6) 0.013(5)
C69 0.086(9) 0.013(4) 0.041(6) -0.001(4) -0.018(6) -0.006(5)
C70 0.080(8) 0.026(5) 0.028(5) 0.011(4) -0.013(5) -0.016(5)
C71 0.068(7) 0.024(5) 0.029(5) 0.000(4) -0.001(5) -0.016(5)
C72 0.054(6) 0.028(5) 0.026(5) 0.002(4) 0.005(4) -0.004(4)
C73 0.044(6) 0.033(5) 0.023(4) 0.007(4) -0.003(4) -0.003(4)
C74 0.041(6) 0.030(5) 0.031(5) 0.004(4) 0.003(4) 0.006(4)
C75 0.065(7) 0.029(5) 0.017(4) 0.000(4) 0.002(4) -0.005(5)
C76 0.069(7) 0.025(5) 0.023(5) 0.003(4) 0.012(5) -0.005(5)
C77 0.065(7) 0.032(5) 0.025(5) 0.006(4) 0.002(5) -0.002(5)
C78 0.075(8) 0.031(5) 0.020(5) -0.004(4) 0.001(5) -0.002(5)
C79A 0.059(10) 0.035(9) 0.018(8) 0.003(7) 0.002(8) 0.005(7)
C79B 0.081(13) 0.039(13) 0.019(12) 0.002(10) -0.003(12) -0.010(11)
C80A 0.105(15) 0.032(10) 0.033(12) 0.005(10) -0.035(11) -0.011(10)
C80B 0.090(14) 0.09(2) 0.026(14) 0.01(2) -0.029(15) -0.016(15)
C81A 0.115(18) 0.028(9) 0.031(9) 0.005(7) -0.018(11) -0.004(10)
C81B 0.13(2) 0.060(16) 0.047(15) 0.018(12) 0.024(17) 0.002(16)
C82A 0.083(12) 0.13(2) 0.032(11) -0.030(14) 0.000(10) 0.031(12)
C82B 0.104(17) 0.039(14) 0.035(14) -0.005(12) -0.007(14) -0.004(13)
C83 0.099(8) 0.029(5) 0.039(5) 0.000(4) -0.004(5) 0.000(5)
C84A 0.106(12) 0.028(7) 0.046(7) 0.018(6) -0.007(7) 0.005(8)
C84B 0.114(14) 0.047(15) 0.055(14) 0.007(13) 0.005(12) -0.009(14)
C85A 0.111(10) 0.048(8) 0.067(10) 0.014(8) -0.018(9) -0.024(8)
C85B 0.111(17) 0.020(13) 0.040(12) 0.002(11) 0.002(12) -0.011(14)
C86A 0.131(11) 0.035(7) 0.042(8) 0.005(6) 0.014(8) 0.011(8)
C86B 0.115(13) 0.037(14) 0.053(15) 0.008(14) -0.010(12) 0.013(14)
C87A 0.043(11) 0.067(11) 0.061(14) -0.039(11) -0.009(12) 0.004(11)
C88A 0.034(13) 0.082(12) 0.051(13) -0.001(11) -0.017(12) -0.008(10)
C89A 0.055(12) 0.056(15) 0.042(10) -0.008(11) -0.019(9) 0.009(12)
C90A 0.041(12) 0.076(12) 0.067(13) -0.037(12) -0.012(11) 0.011(10)
C91A 0.040(11) 0.093(11) 0.055(12) -0.012(11) -0.011(11) -0.002(10)
C92A 0.050(12) 0.072(14) 0.054(10) -0.011(11) -0.019(10) 0.012(11)
C93A 0.042(10) 0.086(11) 0.059(10) -0.021(10) -0.010(10) 0.000(9)
C94 0.051(7) 0.048(7) 0.075(8) -0.021(6) -0.006(6) -0.003(6)
C95 0.033(6) 0.068(8) 0.052(6) 0.015(6) -0.003(5) 0.006(5)
C96 0.096(10) 0.069(8) 0.037(6) 0.010(6) 0.005(7) -0.021(7)
C97 0.066(8) 0.070(8) 0.043(6) 0.008(6) -0.008(6) -0.030(7)
C98 0.034(7) 0.123(12) 0.059(8) 0.003(8) 0.005(6) -0.017(7)
C99 0.094(11) 0.092(10) 0.051(8) 0.005(7) 0.014(7) -0.035(8)
C100 0.059(8) 0.086(10) 0.047(7) 0.002(6) 0.005(6) -0.041(7)
Cl3 0.0459(15) 0.0547(16) 0.0526(16) -0.0172(12) -0.0026(12) 0.0006(12)
Cl6 0.0463(15) 0.0461(14) 0.0457(14) 0.0047(12) -0.0035(12) 0.0051(12)
N13 0.137(12) 0.063(8) 0.139(13) 0.049(8) -0.040(10) -0.038(8)
C1X 0.087(10) 0.049(7) 0.076(9) 0.008(6) -0.022(8) -0.025(7)
C2X 0.095(11) 0.086(11) 0.067(9) 0.002(8) -0.031(8) -0.018(9)
N14 0.128(13) 0.080(10) 0.159(16) -0.009(11) -0.027(12) -0.045(9)
C3X 0.057(9) 0.091(11) 0.161(18) 0.005(11) -0.010(11) 0.009(9)
C4X 0.084(11) 0.043(8) 0.174(19) -0.009(10) -0.025(12) -0.022(8)
N15A 0.104(19) 0.034(13) 0.12(2) 0.001(15) 0.00(2) -0.028(12)
C5XA 0.11(3) 0.06(2) 0.109(19) 0.019(16) 0.02(2) -0.02(2)
C6XA 0.086(17) 0.035(15) 0.11(2) 0.008(15) -0.004(19) -0.012(13)
N15B 0.099(18) 0.070(17) 0.14(3) -0.035(17) 0.055(19) -0.013(13)
C5XB 0.040(14) 0.033(11) 0.055(11) -0.004(9) -0.007(10) -0.005(10)
C6XB 0.077(14) 0.022(12) 0.11(2) 0.000(13) 0.032(16) -0.005(10)
N16 0.168(18) 0.142(16) 0.147(16) -0.038(12) 0.029(14) -0.074(14)
C7X 0.147(17) 0.078(11) 0.122(14) -0.011(10) 0.041(13) -0.033(11)
C8X 0.105(13) 0.058(9) 0.107(12) -0.019(8) 0.006(10) -0.002(9)
N17 0.087(12) 0.27(3) 0.159(17) 0.042(16) 0.025(12) 0.038(14)
C9X 0.075(11) 0.088(11) 0.099(11) -0.035(9) -0.005(9) 0.018(8)
C10X 0.062(10) 0.090(10) 0.100(12) -0.013(9) -0.009(9) 0.010(8)
N18A 0.07(3) 0.12(3) 0.13(3) 0.06(3) 0.01(3) 0.01(3)
C1YA 0.06(3) 0.15(4) 0.11(3) 0.02(4) 0.01(4) 0.02(3)
C2YA 0.040(19) 0.12(3) 0.12(2) 0.03(2) 0.00(2) 0.00(2)
N18B 0.055(10) 0.131(18) 0.126(17) 0.026(16) 0.000(12) -0.016(11)
C1YB 0.044(11) 0.118(17) 0.108(16) -0.022(14) -0.003(14) 0.027(11)
C2YB 0.027(9) 0.121(18) 0.132(17) 0.039(16) -0.010(13) -0.026(11)
N19 0.106(10) 0.056(7) 0.099(9) -0.025(7) -0.027(8) 0.022(7)
C3Y 0.115(13) 0.047(8) 0.127(14) 0.013(8) -0.052(11) 0.006(8)
C4Y 0.075(9) 0.070(9) 0.057(8) -0.010(7) -0.012(7) 0.010(7)

loop_
_atom_type_symbol
_atom_type_description
_atom_type_scat_dispersion_real
_atom_type_scat_dispersion_imag
_atom_type_scat_source
C C 0.0033 0.0016 'International Tables Vol C Tables 4.2.6.8 and 6.1.1.4'
H H 0.0000 0.0000 'International Tables Vol C Tables 4.2.6.8 and 6.1.1.4'
Cl Cl 0.1484 0.1585 'International Tables Vol C Tables 4.2.6.8 and 6.1.1.4'
N N 0.0061 0.0033 'International Tables Vol C Tables 4.2.6.8 and 6.1.1.4'
Ni Ni 0.3393 1.1124 'International Tables Vol C Tables 4.2.6.8 and 6.1.1.4'

loop_
_geom_angle_atom_site_label_1
_geom_angle_atom_site_label_2
_geom_angle_atom_site_label_3
_geom_angle
Cl1 Ni1 Ni2 59.68(7)
Cl2 Ni1 Ni2 59.34(7)
Cl2 Ni1 Cl1 84.23(8)
N1 Ni1 Ni2 105.4(2)
N1 Ni1 Cl1 95.4(2)
N1 Ni1 Cl2 162.5(2)
N1 Ni1 N2 79.7(3)
N1 Ni1 N6 97.2(3)
N2 Ni1 Ni2 106.2(2)
N2 Ni1 Cl1 163.6(2)
N2 Ni1 Cl2 95.7(2)
N2 Ni1 N6 97.0(3)
N6 Ni1 Ni2 150.0(2)
N6 Ni1 Cl1 99.2(2)
N6 Ni1 Cl2 100.2(2)
Cl1 Ni2 Ni1 59.51(7)
Cl2 Ni2 Ni1 59.53(7)
Cl2 Ni2 Cl1 84.25(9)
N3 Ni2 Ni1 101.2(2)
N3 Ni2 Cl1 93.9(2)
N3 Ni2 Cl2 158.5(2)
N3 Ni2 N4 79.9(3)
N3 Ni2 N5 102.9(3)
N4 Ni2 Ni1 100.2(2)
N4 Ni2 Cl1 157.5(2)
N4 Ni2 Cl2 93.66(19)
N4 Ni2 N5 102.2(3)
N5 Ni2 Ni1 149.5(2)
N5 Ni2 Cl1 100.3(2)
N5 Ni2 Cl2 98.5(2)
Ni1 Cl1 Ni2 60.81(7)
Ni2 Cl2 Ni1 61.12(6)
C1 N1 Ni1 126.8(6)
C1 N1 C5 117.2(8)
C5 N1 Ni1 115.7(6)
C6 N2 Ni1 115.9(6)
C10 N2 Ni1 125.5(6)
C10 N2 C6 118.2(8)
C19 N3 Ni2 126.0(6)
C19 N3 C23 117.5(7)
C23 N3 Ni2 115.9(5)
C24 N4 Ni2 114.9(5)
C28 N4 Ni2 126.3(6)
C28 N4 C24 118.9(7)
C37B N5 Ni2 111.1(12)
C37B N5 C38B 111(2)
C37B N5 C39B 112.5(19)
C38B N5 Ni2 108.8(10)
C39B N5 Ni2 110.1(11)
C39B N5 C38B 102.9(17)
C37A N5 Ni2 111.3(8)
C37A N5 C38A 105.1(10)
C38A N5 Ni2 109.7(6)
C39A N5 Ni2 112.1(7)
C39A N5 C37A 109.9(11)
C39A N5 C38A 108.5(10)
N5 C37B C40B 112(2)
N5 C38B C41B 112.7(18)
N5 C39B C42B 109.1(18)
C43 C40B C37B 111(2)
C38B C41B C43 105.7(19)
C43 C42B C39B 111.5(19)
C40B C43 C41B 111(2)
C40B C43 C42B 113(2)
C42B C43 C41B 101.3(18)
C40A C43 C41A 104.3(11)
C42A C43 C40A 112.6(13)
C42A C43 C41A 109.9(12)
C44B N6 Ni1 104.8(11)
C45B N6 Ni1 112.7(12)
C45B N6 C44B 106.6(19)
C45B N6 C46B 117(2)
C46B N6 Ni1 111.1(10)
C46B N6 C44B 103(2)
C44A N6 Ni1 109.9(8)
C44A N6 C46A 105.5(12)
C45A N6 Ni1 109.4(8)
C45A N6 C44A 112.8(11)
C45A N6 C46A 106.9(12)
C46A N6 Ni1 112.3(7)
N6 C44B C47B 107.9(17)
N6 C45B C48B 110.5(19)
N6 C46B C49B 112.3(18)
C50 C47B C44B 108.8(17)
C50 C48B C45B 108.7(19)
C46B C49B C50 105.9(17)
C47B C50 C49B 99.3(18)
C48B C50 C47B 112(2)
C48B C50 C49B 114.5(18)
C47A C50 C48A 115.8(13)
C47A C50 C49A 107.5(13)
C48A C50 C49A 105.8(12)
N1 C1 C2 122.8(9)
C3 C2 C1 121.1(9)
C2 C3 C4 116.8(8)
C2 C3 C11A 124.9(12)
C2 C3 C11B 115.4(18)
C4 C3 C11A 118.2(12)
C4 C3 C11B 127.5(18)
C5 C4 C3 119.2(9)
N1 C5 C4 122.8(8)
N1 C5 C6 113.8(8)
C4 C5 C6 123.4(8)
N2 C6 C5 113.7(8)
N2 C6 C7 121.7(8)
C7 C6 C5 124.5(8)
C6 C7 C8 120.2(8)
C7 C8 C15A 125.4(17)
C7 C8 C15B 118.4(17)
C9 C8 C7 117.0(8)
C9 C8 C15A 117.4(17)
C9 C8 C15B 124.6(17)
C10 C9 C8 120.5(9)
N2 C10 C9 122.4(9)
C3 C11A C12A 112.0(19)
C13 C11A C3 106.7(16)
C13 C11A C12A 104.7(17)
C14A C11A C3 110.2(18)
C14A C11A C13 114(2)
C14A C11A C12A 109.0(17)
C3 C11B C12B 105(3)
C13 C11B C3 107(3)
C13 C11B C12B 103(3)
C14B C11B C3 121(3)
C14B C11B C12B 117(3)
C14B C11B C13 102(3)
C0AA C15A C17A 111(2)
C8 C15A C0AA 111(3)
C8 C15A C17A 108(2)
C16 C15A C0AA 110(3)
C16 C15A C8 115(2)
C16 C15A C17A 103(2)
C8 C15B C17B 108(2)
C8 C15B C18B 111(3)
C8 C15B C16 108(2)
C17B C15B C16 117(2)
C18B C15B C17B 109(2)
C18B C15B C16 104(3)
N3 C19 C20 123.8(9)
C21 C20 C19 119.3(8)
C20 C21 C22 118.2(8)
C20 C21 C29 123.4(8)
C22 C21 C29 118.4(7)
C23 C22 C21 119.5(8)
N3 C23 C22 121.6(7)
N3 C23 C24 114.4(7)
C22 C23 C24 124.0(8)
N4 C24 C23 114.6(7)
N4 C24 C25 120.4(8)
C25 C24 C23 125.0(8)
C26 C25 C24 119.9(8)
C25 C26 C33 119.4(8)
C27 C26 C25 118.6(9)
C27 C26 C33 122.0(8)
C26 C27 C28 118.8(8)
N4 C28 C27 123.3(8)
C30 C29 C21 110.7(8)
C30 C29 C31 108.6(11)
C31 C29 C21 108.1(8)
C32 C29 C21 111.4(8)
C32 C29 C30 107.9(9)
C32 C29 C31 110.2(10)
C34A C33 C26 113.9(9)
C34B C33 C26 103.5(19)
C35A C33 C26 109.1(9)
C35A C33 C34A 108.1(11)
C35A C33 C36A 108.6(12)
C35B C33 C26 108.8(17)
C35B C33 C34B 117(3)
C35B C33 C36B 111(3)
C36A C33 C26 108.0(9)
C36A C33 C34A 109.0(11)
C36B C33 C26 103.4(18)
C36B C33 C34B 112(3)
N5 C37A C40A 111.8(12)
N5 C38A C41A 113.4(10)
N5 C39A C42A 112.3(10)
C43 C40A C37A 108.7(11)
C38A C41A C43 106.0(11)
C43 C42A C39A 110.5(12)
N6 C44A C47A 112.0(12)
N6 C45A C48A 111.4(12)
N6 C46A C49A 112.0(12)
C50 C47A C44A 107.5(12)
C50 C48A C45A 108.5(12)
C46A C49A C50 105.3(12)
Cl4 Ni3 Ni4 59.45(7)
Cl5 Ni3 Ni4 60.09(7)
Cl5 Ni3 Cl4 85.75(9)
N7 Ni3 Ni4 104.2(3)
N7 Ni3 Cl4 94.3(2)
N7 Ni3 Cl5 161.6(3)
N7 Ni3 N8 79.7(3)
N7 Ni3 N12 100.5(3)
N8 Ni3 Ni4 108.0(2)
N8 Ni3 Cl4 164.6(2)
N8 Ni3 Cl5 95.5(2)
N8 Ni3 N12 97.8(3)
N12 Ni3 Ni4 146.9(2)
N12 Ni3 Cl4 97.3(2)
N12 Ni3 Cl5 97.7(2)
Cl4 Ni4 Ni3 59.76(7)
Cl4 Ni4 Cl5 85.50(8)
Cl5 Ni4 Ni3 59.34(7)
N9 Ni4 Ni3 102.9(3)
N9 Ni4 Cl4 93.2(2)
N9 Ni4 Cl5 160.0(3)
N9 Ni4 N11 103.1(3)
N10 Ni4 Ni3 101.7(2)
N10 Ni4 Cl4 158.3(2)
N10 Ni4 Cl5 94.4(2)
N10 Ni4 N9 79.5(3)
N10 Ni4 N11 102.6(3)
N11 Ni4 Ni3 147.0(2)
N11 Ni4 Cl4 98.9(2)
N11 Ni4 Cl5 96.8(2)
Ni4 Cl4 Ni3 60.79(7)
Ni3 Cl5 Ni4 60.57(7)
C51 N7 Ni3 126.6(7)
C51 N7 C55 118.2(8)
C55 N7 Ni3 114.8(6)
C56 N8 Ni3 114.1(6)
C60 N8 Ni3 127.5(7)
C60 N8 C56 117.8(8)
C69 N9 Ni4 126.2(6)
C69 N9 C73 117.2(8)
C73 N9 Ni4 116.3(6)
C74 N10 Ni4 116.6(5)
C74 N10 C78 116.4(7)
C78 N10 Ni4 127.0(6)
C87B N11 Ni4 111.6(8)
C87B N11 C89B 107.0(10)
C88B N11 Ni4 109.7(8)
C88B N11 C87B 108.5(11)
C88B N11 C89B 107.1(10)
C89B N11 Ni4 112.9(7)
C87A N11 Ni4 109(2)
C87A N11 C88A 105(3)
C87A N11 C89A 110(3)
C88A N11 Ni4 120.4(19)
C88A N11 C89A 103(3)
C89A N11 Ni4 109.1(19)
N11 C87B C90B 113.1(12)
N11 C88B C91B 111.4(12)
N11 C89B C92B 113.4(10)
C93B C90B C87B 107.3(12)
C93B C91B C88B 108.9(12)
C93B C92B C89B 108.1(11)
C91B C93B C90B 108.3(14)
C92B C93B C90B 110.2(14)
C92B C93B C91B 108.3(14)
C94 N12 Ni3 110.9(7)
C94 N12 C95 107.1(9)
C94 N12 C96 108.5(9)
C95 N12 Ni3 113.0(6)
C95 N12 C96 107.0(9)
C96 N12 Ni3 110.1(6)
N7 C51 C52 122.9(10)
C53 C52 C51 119.9(10)
C52 C53 C54 117.7(10)
C52 C53 C61A 127.3(12)
C52 C53 C61B 118.9(12)
C54 C53 C61A 112.0(13)
C54 C53 C61B 123.1(12)
C53 C54 C55 120.7(10)
N7 C55 C54 120.1(9)
N7 C55 C56 115.1(8)
C54 C55 C56 124.8(9)
N8 C56 C55 115.0(8)
N8 C56 C57 120.3(9)
C57 C56 C55 124.6(9)
C58 C57 C56 121.4(9)
C57 C58 C65 120.3(9)
C59 C58 C57 117.5(8)
C59 C58 C65 122.1(8)
C58 C59 C60 118.9(9)
N8 C60 C59 124.0(9)
C53 C61A C64A 105.5(19)
C62A C61A C53 120(2)
C62A C61A C63A 105(2)
C62A C61A C64A 111(2)
C63A C61A C53 105(3)
C63A C61A C64A 111(2)
C62B C61B C53 105.3(19)
C62B C61B C63B 112(2)
C62B C61B C64B 110.1(19)
C63B C61B C53 108(2)
C64B C61B C53 114.3(18)
C64B C61B C63B 106.9(19)
C66 C65 C58 111.9(9)
C67 C65 C58 108.3(9)
C67 C65 C66 108.6(10)
C67 C65 C68 109.6(9)
C68 C65 C58 109.4(8)
C68 C65 C66 109.1(9)
N9 C69 C70 123.3(8)
C69 C70 C71 120.3(8)
C70 C71 C79A 119.6(11)
C70 C71 C79B 126.8(13)
C72 C71 C70 114.9(8)
C72 C71 C79A 125.3(10)
C72 C71 C79B 118.0(12)
C73 C72 C71 121.5(8)
N9 C73 C72 122.6(8)
N9 C73 C74 113.2(8)
C72 C73 C74 124.2(8)
N10 C74 C73 114.2(7)
N10 C74 C75 123.6(8)
C75 C74 C73 122.1(8)
C74 C75 C76 119.4(8)
C75 C76 C83 120.9(8)
C77 C76 C75 116.8(8)
C77 C76 C83 122.3(8)
C78 C77 C76 119.0(8)
N10 C78 C77 124.6(8)
C71 C79A C80A 113(2)
C71 C79A C81A 114.8(18)
C71 C79A C82A 103.2(18)
C80A C79A C82A 105(2)
C81A C79A C80A 111(2)
C81A C79A C82A 110(2)
C80B C79B C71 101(3)
C80B C79B C81B 113(3)
C80B C79B C82B 111(3)
C81B C79B C71 110(3)
C81B C79B C82B 105(3)
C82B C79B C71 117(3)
C76 C83 C84B 104(2)
C76 C83 C85A 109.3(10)
C76 C83 C85B 118.3(18)
C76 C83 C86A 106.8(9)
C76 C83 C86B 107(2)
C84A C83 C76 114.8(9)
C84A C83 C85A 111.8(12)
C84A C83 C86A 106.1(11)
C85A C83 C86A 107.6(12)
C85B C83 C84B 100(3)
C85B C83 C86B 118(3)
C86B C83 C84B 107(3)
N11 C87A C90A 115(3)
N11 C88A C91A 113(3)
N11 C89A C92A 113(2)
C93A C90A C87A 107(3)
C93A C91A C88A 109(3)
C93A C92A C89A 111(3)
C91A C93A C90A 106(3)
C92A C93A C90A 110(3)
C92A C93A C91A 106(3)
N12 C94 C97 113.7(10)
N12 C95 C98 112.2(10)
N12 C96 C99 112.2(9)
C100 C97 C94 108.0(10)
C95 C98 C100 109.7(10)
C100 C99 C96 108.7(10)
C97 C100 C98 108.6(9)
C97 C100 C99 110.1(12)
C99 C100 C98 107.5(11)
N13 C2X C1X 172.4(18)
N14 C4X C3X 177(2)
N15A C6XA C5XA 165(6)
N15B C6XB C5XB 175(5)
N16 C8X C7X 176(2)
N17 C10X C9X 175(2)
N18A C2YA C1YA 173(9)
N18B C2YB C1YB 173(2)
N19 C4Y C3Y 170.8(16)

loop_
_geom_bond_atom_site_label_1
_geom_bond_atom_site_label_2
_geom_bond_distance
Ni1 Ni2 2.4427(17)
Ni1 Cl1 2.411(3)
Ni1 Cl2 2.404(2)
Ni1 N1 2.014(7)
Ni1 N2 2.025(7)
Ni1 N6 2.167(8)
Ni2 Cl1 2.415(3)
Ni2 Cl2 2.400(2)
Ni2 N3 2.026(7)
Ni2 N4 2.039(7)
Ni2 N5 2.127(8)
N1 C1 1.342(12)
N1 C5 1.359(11)
N2 C6 1.351(11)
N2 C10 1.342(11)
N3 C19 1.330(11)
N3 C23 1.354(11)
N4 C24 1.367(10)
N4 C28 1.320(11)
N5 C37B 1.45(2)
N5 C38B 1.56(2)
N5 C39B 1.51(2)
N5 C37A 1.505(15)
N5 C38A 1.537(15)
N5 C39A 1.463(15)
C37B C40B 1.55(3)
C38B C41B 1.56(3)
C39B C42B 1.55(3)
C40B C43 1.48(3)
C41B C43 1.63(3)
C42B C43 1.52(2)
C43 C40A 1.547(19)
C43 C41A 1.612(17)
C43 C42A 1.441(17)
N6 C44B 1.53(2)
N6 C45B 1.43(2)
N6 C46B 1.48(2)
N6 C44A 1.472(16)
N6 C45A 1.447(16)
N6 C46A 1.524(16)
C44B C47B 1.60(3)
C45B C48B 1.59(3)
C46B C49B 1.55(3)
C47B C50 1.57(2)
C48B C50 1.41(2)
C49B C50 1.60(2)
C50 C47A 1.47(2)
C50 C48A 1.491(19)
C50 C49A 1.600(19)
C0AA C15A 1.52(2)
C1 C2 1.385(14)
C2 C3 1.368(14)
C3 C4 1.414(13)
C3 C11A 1.52(3)
C3 C11B 1.53(5)
C4 C5 1.392(13)
C5 C6 1.494(12)
C6 C7 1.387(13)
C7 C8 1.393(12)
C8 C9 1.382(13)
C8 C15A 1.52(2)
C8 C15B 1.52(2)
C9 C10 1.375(13)
C11A C13 1.50(2)
C11A C12A 1.56(2)
C11A C14A 1.49(2)
C11B C12B 1.54(3)
C11B C13 1.50(3)
C11B C14B 1.48(3)
C15A C16 1.48(4)
C15A C17A 1.53(2)
C15B C17B 1.53(3)
C15B C18B 1.53(2)
C15B C16 1.60(4)
C19 C20 1.381(12)
C20 C21 1.359(12)
C21 C22 1.399(12)
C21 C29 1.556(11)
C22 C23 1.387(11)
C23 C24 1.477(11)
C24 C25 1.395(12)
C25 C26 1.387(12)
C26 C27 1.377(13)
C26 C33 1.555(14)
C27 C28 1.388(12)
C29 C30 1.521(15)
C29 C31 1.527(16)
C29 C32 1.519(12)
C33 C34A 1.531(14)
C33 C34B 1.52(2)
C33 C35A 1.513(16)
C33 C35B 1.50(2)
C33 C36A 1.515(14)
C33 C36B 1.52(2)
C37A C40A 1.55(2)
C38A C41A 1.546(19)
C39A C42A 1.546(19)
C44A C47A 1.58(2)
C45A C48A 1.58(2)
C46A C49A 1.58(2)
Ni3 Ni4 2.4406(18)
Ni3 Cl4 2.415(2)
Ni3 Cl5 2.410(3)
Ni3 N7 2.032(8)
Ni3 N8 2.038(8)
Ni3 N12 2.175(9)
Ni4 Cl4 2.408(2)
Ni4 Cl5 2.429(2)
Ni4 N9 2.019(8)
Ni4 N10 2.006(7)
Ni4 N11 2.136(8)
N7 C51 1.333(12)
N7 C55 1.358(12)
N8 C56 1.372(12)
N8 C60 1.325(12)
N9 C69 1.348(12)
N9 C73 1.352(11)
N10 C74 1.341(11)
N10 C78 1.353(11)
N11 C87B 1.475(14)
N11 C88B 1.469(15)
N11 C89B 1.493(13)
N11 C87A 1.48(3)
N11 C88A 1.48(3)
N11 C89A 1.48(3)
C87B C90B 1.543(17)
C88B C91B 1.55(2)
C89B C92B 1.513(18)
C90B C93B 1.52(2)
C91B C93B 1.51(2)
C92B C93B 1.500(19)
N12 C94 1.462(13)
N12 C95 1.483(13)
N12 C96 1.488(13)
C51 C52 1.384(15)
C52 C53 1.351(16)
C53 C54 1.381(14)
C53 C61A 1.55(3)
C53 C61B 1.57(3)
C54 C55 1.400(13)
C55 C56 1.452(13)
C56 C57 1.389(13)
C57 C58 1.386(12)
C58 C59 1.376(14)
C58 C65 1.542(13)
C59 C60 1.396(14)
C61A C62A 1.50(3)
C61A C63A 1.54(3)
C61A C64A 1.55(3)
C61B C62B 1.48(3)
C61B C63B 1.55(3)
C61B C64B 1.55(2)
C65 C66 1.535(15)
C65 C67 1.515(16)
C65 C68 1.532(14)
C69 C70 1.394(13)
C70 C71 1.415(13)
C71 C72 1.409(12)
C71 C79A 1.48(3)
C71 C79B 1.58(5)
C72 C73 1.383(12)
C73 C74 1.491(12)
C74 C75 1.383(12)
C75 C76 1.423(12)
C76 C77 1.396(13)
C76 C83 1.511(13)
C77 C78 1.380(13)
C79A C80A 1.519(19)
C79A C81A 1.513(18)
C79A C82A 1.529(19)
C79B C80B 1.51(2)
C79B C81B 1.52(2)
C79B C82B 1.54(2)
C83 C84A 1.501(14)
C83 C84B 1.56(2)
C83 C85A 1.536(15)
C83 C85B 1.53(2)
C83 C86A 1.572(15)
C83 C86B 1.53(2)
C87A C90A 1.54(3)
C88A C91A 1.55(3)
C89A C92A 1.51(3)
C90A C93A 1.52(3)
C91A C93A 1.51(3)
C92A C93A 1.49(3)
C94 C97 1.532(15)
C95 C98 1.513(16)
C96 C99 1.542(17)
C97 C100 1.498(18)
C98 C100 1.518(18)
C99 C100 1.506(16)
N13 C2X 1.218(18)
C1X C2X 1.449(19)
N14 C4X 1.13(2)
C3X C4X 1.47(2)
N15A C6XA 1.07(3)
C5XA C6XA 1.47(3)
N15B C6XB 1.06(3)
C5XB C6XB 1.45(3)
N16 C8X 1.19(2)
C7X C8X 1.42(2)
N17 C10X 1.141(19)
C9X C10X 1.38(2)
N18A C2YA 1.19(4)
C1YA C2YA 1.54(4)
N18B C2YB 1.17(3)
C1YB C2YB 1.53(3)
N19 C4Y 1.180(16)
C3Y C4Y 1.460(18)

loop_
_geom_torsion_atom_site_label_1
_geom_torsion_atom_site_label_2
_geom_torsion_atom_site_label_3
_geom_torsion_atom_site_label_4
_geom_torsion
Ni1 N1 C1 C2 170.5(8)
Ni1 N1 C5 C4 -170.5(7)
Ni1 N1 C5 C6 10.2(10)
Ni1 N2 C6 C5 -5.4(10)
Ni1 N2 C6 C7 171.4(7)
Ni1 N2 C10 C9 -172.3(7)
Ni1 N6 C44B C47B -173(2)
Ni1 N6 C45B C48B -171(2)
Ni1 N6 C46B C49B -168(3)
Ni1 N6 C44A C47A 176.2(12)
Ni1 N6 C45A C48A 172.5(11)
Ni1 N6 C46A C49A 173.8(13)
Ni2 N3 C19 C20 170.6(8)
Ni2 N3 C23 C22 -172.7(7)
Ni2 N3 C23 C24 6.5(10)
Ni2 N4 C24 C23 3.0(10)
Ni2 N4 C24 C25 -177.8(7)
Ni2 N4 C28 C27 178.8(7)
Ni2 N5 C37B C40B 179(3)
Ni2 N5 C38B C41B 177(2)
Ni2 N5 C39B C42B 175.5(18)
Ni2 N5 C37A C40A -178.3(11)
Ni2 N5 C38A C41A -179.6(10)
Ni2 N5 C39A C42A 178.3(11)
N1 C1 C2 C3 -1.4(17)
N1 C5 C6 N2 -3.1(12)
N1 C5 C6 C7 -179.8(9)
N2 C6 C7 C8 1.3(15)
N3 C19 C20 C21 0.0(17)
N3 C23 C24 N4 -6.2(12)
N3 C23 C24 C25 174.5(9)
N4 C24 C25 C26 -1.6(14)
N5 C37B C40B C43 3(5)
N5 C38B C41B C43 4(3)
N5 C39B C42B C43 6(3)
N5 C37A C40A C43 -2.4(19)
N5 C38A C41A C43 0.6(16)
N5 C39A C42A C43 1(2)
C37B N5 C38B C41B 55(3)
C37B N5 C39B C42B -60(3)
C37B C40B C43 C41B 57(4)
C37B C40B C43 C42B -56(4)
C38B N5 C37B C40B -59(4)
C38B N5 C39B C42B 60(3)
C38B C41B C43 C40B -59(3)
C38B C41B C43 C42B 61(3)
C39B N5 C37B C40B 55(4)
C39B N5 C38B C41B -66(3)
C39B C42B C43 C40B 50(3)
C39B C42B C43 C41B -68(3)
N6 C44B C47B C50 -10(3)
N6 C45B C48B C50 -21(4)
N6 C46B C49B C50 -15(4)
N6 C44A C47A C50 11(2)
N6 C45A C48A C50 8(2)
N6 C46A C49A C50 11(2)
C44B N6 C45B C48B 74(3)
C44B N6 C46B C49B -57(3)
C44B C47B C50 C48B 63(3)
C44B C47B C50 C49B -58(3)
C45B N6 C44B C47B -54(3)
C45B N6 C46B C49B 60(4)
C45B C48B C50 C47B -46(3)
C45B C48B C50 C49B 66(3)
C46B N6 C44B C47B 70(3)
C46B N6 C45B C48B -41(3)
C46B C49B C50 C47B 73(3)
C46B C49B C50 C48B -47(3)
C1 N1 C5 C4 3.1(14)
C1 N1 C5 C6 -176.3(8)
C1 C2 C3 C4 4.1(16)
C1 C2 C3 C11A -175.3(13)
C1 C2 C3 C11B -170.5(17)
C2 C3 C4 C5 -3.2(15)
C2 C3 C11A C13 106.6(17)
C2 C3 C11A C12A -139.4(16)
C2 C3 C11A C14A -18(2)
C2 C3 C11B C12B -132(2)
C2 C3 C11B C13 118(2)
C2 C3 C11B C14B 3(4)
C3 C4 C5 N1 -0.3(15)
C3 C4 C5 C6 179.0(9)
C4 C3 C11A C13 -73(2)
C4 C3 C11A C12A 41(2)
C4 C3 C11A C14A 163(2)
C4 C3 C11B C12B 54(3)
C4 C3 C11B C13 -56(4)
C4 C3 C11B C14B -171(4)
C4 C5 C6 N2 177.5(9)
C4 C5 C6 C7 0.8(15)
C5 N1 C1 C2 -2.2(15)
C5 C6 C7 C8 177.7(9)
C6 N2 C10 C9 0.4(14)
C6 C7 C8 C9 1.0(14)
C6 C7 C8 C15A -174.3(17)
C6 C7 C8 C15B -178.4(15)
C7 C8 C9 C10 -2.5(14)
C7 C8 C15A C0AA -30(3)
C7 C8 C15A C16 -154.4(17)
C7 C8 C15A C17A 91(3)
C7 C8 C15B C17B 72(3)
C7 C8 C15B C18B -48(3)
C7 C8 C15B C16 -160.7(13)
C8 C9 C10 N2 1.9(15)
C9 C8 C15A C0AA 155(2)
C9 C8 C15A C16 30(3)
C9 C8 C15A C17A -84(3)
C9 C8 C15B C17B -108(2)
C9 C8 C15B C18B 133(2)
C9 C8 C15B C16 20(3)
C10 N2 C6 C5 -178.8(8)
C10 N2 C6 C7 -2.0(14)
C11A C3 C4 C5 176.2(12)
C11B C3 C4 C5 170.6(19)
C15A C8 C9 C10 173.2(16)
C15B C8 C9 C10 176.9(16)
C19 N3 C23 C22 -1.0(14)
C19 N3 C23 C24 178.3(9)
C19 C20 C21 C22 1.4(15)
C19 C20 C21 C29 -177.9(10)
C20 C21 C22 C23 -2.5(14)
C20 C21 C29 C30 -124.2(11)
C20 C21 C29 C31 116.9(12)
C20 C21 C29 C32 -4.2(15)
C21 C22 C23 N3 2.3(14)
C21 C22 C23 C24 -176.9(9)
C22 C21 C29 C30 56.5(12)
C22 C21 C29 C31 -62.3(12)
C22 C21 C29 C32 176.5(10)
C22 C23 C24 N4 173.0(8)
C22 C23 C24 C25 -6.2(15)
C23 N3 C19 C20 -0.2(16)
C23 C24 C25 C26 177.6(9)
C24 N4 C28 C27 -0.6(13)
C24 C25 C26 C27 0.4(14)
C24 C25 C26 C33 -179.0(9)
C25 C26 C27 C28 0.7(14)
C25 C26 C33 C34A 178.0(11)
C25 C26 C33 C34B -138(2)
C25 C26 C33 C35A -61.1(14)
C25 C26 C33 C35B -12(3)
C25 C26 C33 C36A 56.7(14)
C25 C26 C33 C36B 106(2)
C26 C27 C28 N4 -0.6(14)
C27 C26 C33 C34A -1.4(15)
C27 C26 C33 C34B 43(3)
C27 C26 C33 C35A 119.5(12)
C27 C26 C33 C35B 168(3)
C27 C26 C33 C36A -122.6(12)
C27 C26 C33 C36B -73(2)
C28 N4 C24 C23 -177.5(8)
C28 N4 C24 C25 1.7(13)
C29 C21 C22 C23 176.8(9)
C33 C26 C27 C28 -179.9(9)
C37A N5 C38A C41A 60.6(14)
C37A N5 C39A C42A -57.4(16)
C38A N5 C37A C40A -59.6(16)
C38A N5 C39A C42A 57.1(15)
C39A N5 C37A C40A 57.0(16)
C39A N5 C38A C41A -56.9(14)
C40A C43 C41A C38A -62.5(13)
C40A C43 C42A C39A 55.6(18)
C41A C43 C40A C37A 64.4(15)
C41A C43 C42A C39A -60.3(18)
C42A C43 C40A C37A -54.8(17)
C42A C43 C41A C38A 58.5(16)
C44A N6 C45A C48A 49.9(19)
C44A N6 C46A C49A -66.5(18)
C45A N6 C44A C47A -61.5(18)
C45A N6 C46A C49A 53.8(19)
C46A N6 C44A C47A 54.9(17)
C46A N6 C45A C48A -65.6(16)
C47A C50 C48A C45A -60.5(18)
C47A C50 C49A C46A 56.2(18)
C48A C50 C47A C44A 49.5(18)
C48A C50 C49A C46A -68.1(17)
C49A C50 C47A C44A -68.5(17)
C49A C50 C48A C45A 58.5(16)
Ni3 N7 C51 C52 173.5(9)
Ni3 N7 C55 C54 -172.1(8)
Ni3 N7 C55 C56 8.6(12)
Ni3 N8 C56 C55 -8.6(11)
Ni3 N8 C56 C57 168.7(7)
Ni3 N8 C60 C59 -168.2(8)
Ni3 N12 C94 C97 -179.2(8)
Ni3 N12 C95 C98 178.3(8)
Ni3 N12 C96 C99 176.9(9)
Ni4 N9 C69 C70 173.2(9)
Ni4 N9 C73 C72 -174.0(7)
Ni4 N9 C73 C74 4.6(11)
Ni4 N10 C74 C73 -0.9(11)
Ni4 N10 C74 C75 179.9(8)
Ni4 N10 C78 C77 -179.5(8)
Ni4 N11 C87B C90B 176.2(12)
Ni4 N11 C88B C91B 174.5(9)
Ni4 N11 C89B C92B 173.8(11)
Ni4 N11 C87A C90A 180(5)
Ni4 N11 C88A C91A -175(3)
Ni4 N11 C89A C92A -164(4)
N7 C51 C52 C53 -7(2)
N7 C55 C56 N8 0.1(13)
N7 C55 C56 C57 -177.1(9)
N8 C56 C57 C58 0.8(14)
N9 C69 C70 C71 -0.4(19)
N9 C73 C74 N10 -2.4(12)
N9 C73 C74 C75 176.8(9)
N10 C74 C75 C76 -1.7(16)
N11 C87B C90B C93B 7(2)
N11 C88B C91B C93B 9.2(18)
N11 C89B C92B C93B 9(2)
N11 C87A C90A C93A -12(8)
N11 C88A C91A C93A -9(7)
N11 C89A C92A C93A -14(7)
C87B N11 C88B C91B 52.4(14)
C87B N11 C89B C92B -63.1(16)
C87B C90B C93B C91B 55.0(18)
C87B C90B C93B C92B -63.3(19)
C88B N11 C87B C90B -62.9(18)
C88B N11 C89B C92B 53.0(16)
C88B C91B C93B C90B -65.0(16)
C88B C91B C93B C92B 54.5(17)
C89B N11 C87B C90B 52.3(18)
C89B N11 C88B C91B -62.7(14)
C89B C92B C93B C90B 53.9(18)
C89B C92B C93B C91B -64.5(18)
N12 C94 C97 C100 1.8(14)
N12 C95 C98 C100 2.7(14)
N12 C96 C99 C100 2.2(18)
C51 N7 C55 C54 0.2(15)
C51 N7 C55 C56 -179.2(9)
C51 C52 C53 C54 9(2)
C51 C52 C53 C61A 168(2)
C51 C52 C53 C61B -164.6(16)
C52 C53 C54 C55 -6.6(18)
C52 C53 C61A C62A -118(2)
C52 C53 C61A C63A 125(2)
C52 C53 C61A C64A 8(3)
C52 C53 C61B C62B -107.5(19)
C52 C53 C61B C63B 132.3(17)
C52 C53 C61B C64B 14(3)
C53 C54 C55 N7 2.0(16)
C53 C54 C55 C56 -178.7(11)
C54 C53 C61A C62A 42(3)
C54 C53 C61A C63A -75(3)
C54 C53 C61A C64A 167.4(19)
C54 C53 C61B C62B 79(2)
C54 C53 C61B C63B -41(2)
C54 C53 C61B C64B -159.6(16)
C54 C55 C56 N8 -179.2(10)
C54 C55 C56 C57 3.5(16)
C55 N7 C51 C52 2.3(17)
C55 C56 C57 C58 177.9(9)
C56 N8 C60 C59 2.0(17)
C56 C57 C58 C59 2.1(14)
C56 C57 C58 C65 -175.3(9)
C57 C58 C59 C60 -2.9(15)
C57 C58 C65 C66 -173.1(10)
C57 C58 C65 C67 67.2(12)
C57 C58 C65 C68 -52.1(13)
C58 C59 C60 N8 0.9(17)
C59 C58 C65 C66 9.6(15)
C59 C58 C65 C67 -110.1(11)
C59 C58 C65 C68 130.6(10)
C60 N8 C56 C55 179.8(9)
C60 N8 C56 C57 -2.8(14)
C61A C53 C54 C55 -168.5(16)
C61B C53 C54 C55 166.6(15)
C65 C58 C59 C60 174.5(10)
C69 N9 C73 C72 0.7(15)
C69 N9 C73 C74 179.4(9)
C69 C70 C71 C72 2.0(16)
C69 C70 C71 C79A 177.7(13)
C69 C70 C71 C79B -172.3(18)
C70 C71 C72 C73 -2.2(15)
C70 C71 C79A C80A -138.2(18)
C70 C71 C79A C81A -10(2)
C70 C71 C79A C82A 109.5(19)
C70 C71 C79B C80B -104(3)
C70 C71 C79B C81B 15(3)
C70 C71 C79B C82B 135(2)
C71 C72 C73 N9 1.0(15)
C71 C72 C73 C74 -177.6(10)
C72 C71 C79A C80A 37(2)
C72 C71 C79A C81A 165.0(17)
C72 C71 C79A C82A -75(2)
C72 C71 C79B C80B 82(3)
C72 C71 C79B C81B -159(2)
C72 C71 C79B C82B -39(3)
C72 C73 C74 N10 176.2(9)
C72 C73 C74 C75 -4.6(15)
C73 N9 C69 C70 -1.0(17)
C73 C74 C75 C76 179.2(9)
C74 N10 C78 C77 0.9(16)
C74 C75 C76 C77 3.4(15)
C74 C75 C76 C83 -178.5(10)
C75 C76 C77 C78 -3.0(16)
C75 C76 C83 C84A 174.1(12)
C75 C76 C83 C84B -120(2)
C75 C76 C83 C85A -59.3(15)
C75 C76 C83 C85B -10(3)
C75 C76 C83 C86A 56.8(14)
C75 C76 C83 C86B 126(3)
C76 C77 C78 N10 0.9(17)
C77 C76 C83 C84A -7.9(17)
C77 C76 C83 C84B 58(3)
C77 C76 C83 C85A 118.7(13)
C77 C76 C83 C85B 168(3)
C77 C76 C83 C86A -125.2(12)
C77 C76 C83 C86B -56(3)
C78 N10 C74 C73 178.7(9)
C78 N10 C74 C75 -0.5(14)
C79A C71 C72 C73 -177.7(13)
C79B C71 C72 C73 172.6(16)
C83 C76 C77 C78 178.9(10)
C87A N11 C88A C91A 62(5)
C87A N11 C89A C92A -45(6)
C87A C90A C93A C91A 66(5)
C87A C90A C93A C92A -49(6)
C88A N11 C87A C90A -50(6)
C88A N11 C89A C92A 67(5)
C88A C91A C93A C90A -55(5)
C88A C91A C93A C92A 62(5)
C89A N11 C87A C90A 60(6)
C89A N11 C88A C91A -53(5)
C89A C92A C93A C90A 64(5)
C89A C92A C93A C91A -50(6)
C94 N12 C95 C98 -59.3(12)
C94 N12 C96 C99 55.3(14)
C94 C97 C100 C98 -59.5(13)
C94 C97 C100 C99 58.0(13)
C95 N12 C94 C97 57.1(12)
C95 N12 C96 C99 -60.0(14)
C95 C98 C100 C97 57.5(13)
C95 C98 C100 C99 -61.5(13)
C96 N12 C94 C97 -58.1(13)
C96 N12 C95 C98 57.0(12)
C96 C99 C100 C97 -60.1(15)
C96 C99 C100 C98 58.0(15)

loop_
_twin_individual_id
_twin_individual_mass_fraction_refined
1 0.40(2)
2 0.60(2)
